data_4120451
loop_
_publ_author_name
'Geng, Weizhi'
'Wei, Junnian'
'Zhang, Wen-Xiong'
'Xi, Zhenfeng'

_publ_section_title
;
 Isolable and well-defined butadienyl organocopper(i) aggregates: facile
 synthesis, structural characterization, and reaction chemistry.
;
_journal_issue 2
_journal_name_full 'Journal of the American Chemical Society'
_journal_page_first 610
_journal_page_last 613
_journal_paper_doi 10.1021/ja4114243
_journal_volume 136
_journal_year 2014
_chemical_formula_moiety 'C96 H168 Cl4 Cu12'
_chemical_formula_sum 'C96 H168 Cl4 Cu12'
_chemical_formula_weight 2226.58
_chemical_name_systematic
;
 ? 
;
_space_group_crystal_system triclinic
_space_group_IT_number 2
_space_group_name_Hall '-P 1'
_space_group_name_H-M_alt 'P -1'
_symmetry_space_group_name_Hall '-P 1'
_symmetry_space_group_name_H-M 'P -1'
_atom_sites_solution_hydrogens geom
_atom_sites_solution_primary iterative
_atom_sites_solution_secondary difmap
_audit_creation_date 2013-10-31
_audit_creation_method
;
  Olex2 1.2
  (compiled Dec  5 2012 16:20:19, GUI svn.r4385)
;
_cell_angle_alpha 95.05(3)
_cell_angle_beta 99.79(3)
_cell_angle_gamma 98.53(3)
_cell_formula_units_Z 2
_cell_length_a 12.371(3)
_cell_length_b 17.060(3)
_cell_length_c 28.421(6)
_cell_measurement_temperature 180(2)
_cell_volume 5806(2)
_computing_molecular_graphics
;
O. V. Dolomanov, L. J. Bourhis, R. J. Gildea, J. A. K. Howard and H. Puschmann,
OLEX2: a complete structure solution, refinement and analysis program.
J. Appl. Cryst. (2009). 42, 339-341.
;
_computing_publication_material
;
O. V. Dolomanov, L. J. Bourhis, R. J. Gildea, J. A. K. Howard and H. Puschmann,
OLEX2: a complete structure solution, refinement and analysis program.
J. Appl. Cryst. (2009). 42, 339-341.
;
_computing_structure_refinement
;
XL, G.M. Sheldrick, Acta Cryst.
(2008). A64, 112-122
;
_computing_structure_solution 'SUPERFLIP, J. Appl. Cryst. (2007) 40, 786-790'
_diffrn_ambient_temperature 180.0
_diffrn_measured_fraction_theta_full 0.988
_diffrn_measured_fraction_theta_max 0.988
_diffrn_measurement_device_type 'Bruker P4'
_diffrn_measurement_method '\w scans'
_diffrn_radiation_monochromator graphite
_diffrn_radiation_type MoK\a
_diffrn_radiation_wavelength 0.71073
_diffrn_reflns_av_R_equivalents 0.0367
_diffrn_reflns_av_unetI/netI 0.0710
_diffrn_reflns_limit_h_max 15
_diffrn_reflns_limit_h_min -13
_diffrn_reflns_limit_k_max 21
_diffrn_reflns_limit_k_min -19
_diffrn_reflns_limit_l_max 35
_diffrn_reflns_limit_l_min -31
_diffrn_reflns_number 38665
_diffrn_reflns_theta_full 26.02
_diffrn_reflns_theta_max 26.02
_diffrn_reflns_theta_min 2.80
_diffrn_source 'fine-focus sealed tube'
_exptl_absorpt_coefficient_mu 2.276
_exptl_absorpt_correction_T_max 0.8044
_exptl_absorpt_correction_T_min 0.6588
_exptl_absorpt_correction_type none
_exptl_crystal_colour 'clear light yellow'
_exptl_crystal_colour_lustre clear
_exptl_crystal_colour_modifier light
_exptl_crystal_colour_primary yellow
_exptl_crystal_density_diffrn 1.274
_exptl_crystal_density_method 'not measured'
_exptl_crystal_F_000 2320
_exptl_crystal_size_max 0.2
_exptl_crystal_size_mid 0.1
_exptl_crystal_size_min 0.1
_platon_squeeze_details
;
 ?
;
_refine_diff_density_max 1.217
_refine_diff_density_min -1.079
_refine_diff_density_rms 0.093
_refine_ls_extinction_method none
_refine_ls_goodness_of_fit_ref 0.991
_refine_ls_hydrogen_treatment none
_refine_ls_matrix_type full
_refine_ls_number_parameters 1056
_refine_ls_number_reflns 22604
_refine_ls_number_restraints 0
_refine_ls_restrained_S_all 0.991
_refine_ls_R_factor_all 0.0884
_refine_ls_R_factor_gt 0.0543
_refine_ls_shift/su_max 0.001
_refine_ls_shift/su_mean 0.000
_refine_ls_structure_factor_coef Fsqd
_refine_ls_weighting_details 'calc w=1/[\s^2^(Fo^2^)+(0.0702P)^2^+0.0000P] where P=(Fo^2^+2Fc^2^)/3'
_refine_ls_weighting_scheme calc
_refine_ls_wR_factor_gt 0.1338
_refine_ls_wR_factor_ref 0.1507
_reflns_number_gt 14431
_reflns_number_total 22604
_reflns_threshold_expression >2sigma(I)
_cod_data_source_file ja4114243_si_002.cif
_cod_data_source_block 4
_cod_database_code 4120451
_olex2_refinement_description
;
1. Others
 Fixed Uiso: H5A(0.055) H5B(0.055) H6A(0.064) H6B(0.064) H7A(0.121) H7B(0.121)
 H7C(0.121) H8A(0.082) H8B(0.082) H9A(0.155) H9B(0.155) H10A(0.241) H10B(0.241)
 H10C(0.241) H11A(0.107) H11B(0.107) H12A(0.137) H12B(0.137) H13A(0.156)
 H13B(0.156) H13C(0.156) H14A(0.06) H14B(0.06) H15A(0.079) H15B(0.079)
 H16A(0.15) H16B(0.15) H16C(0.15) H25A(0.051) H25B(0.051) H26A(0.065)
 H26B(0.065) H27A(0.125) H27B(0.125) H27C(0.125) H28A(0.051) H28B(0.051)
 H28C(0.051) H28D(0.051) H29A(0.062) H29B(0.062) H29C(0.088) H29D(0.088)
 H30A(0.096) H30B(0.096) H30C(0.096) H30D(0.124) H30E(0.124) H30F(0.124)
 H31A(0.053) H31B(0.053) H32A(0.061) H32B(0.061) H33A(0.109) H33B(0.109)
 H33C(0.109) H34A(0.049) H34B(0.049) H35A(0.081) H35B(0.081) H36A(0.125)
 H36B(0.125) H36C(0.125) H37A(0.076) H37B(0.076) H38A(0.104) H38B(0.104)
 H39A(0.159) H39B(0.159) H39C(0.159) H40A(0.043) H40B(0.043) H41A(0.054)
 H41B(0.054) H42A(0.092) H42B(0.092) H42C(0.092) H43A(0.048) H43B(0.048)
 H44A(0.058) H44B(0.058) H45A(0.105) H45B(0.105) H45C(0.105) H46A(0.052)
 H46B(0.052) H47A(0.067) H47B(0.067) H48A(0.125) H48B(0.125) H48C(0.125)
 H53A(0.063) H53B(0.063) H54A(0.082) H54B(0.082) H55A(0.159) H55B(0.159)
 H55C(0.159) H56A(0.12) H56B(0.12) H57A(0.139) H57B(0.139) H58A(0.177)
 H58B(0.177) H58C(0.177) H59A(0.088) H59B(0.088) H60A(0.11) H60B(0.11)
 H61A(0.162) H61B(0.162) H61C(0.162) H62A(0.059) H62B(0.059) H63A(0.074)
 H63B(0.074) H64A(0.137) H64B(0.137) H64C(0.137) H73A(0.066) H73B(0.066)
 H74A(0.089) H74B(0.089) H75A(0.15) H75B(0.15) H75C(0.15) H76A(0.056)
 H76B(0.056) H77A(0.064) H77B(0.064) H78A(0.111) H78B(0.111) H78C(0.111)
 H79A(0.046) H79B(0.046) H80A(0.056) H80B(0.056) H81A(0.094) H81B(0.094)
 H81C(0.094) H82A(0.058) H82B(0.058) H83A(0.067) H83B(0.067) H84A(0.107)
 H84B(0.107) H84C(0.107) H85A(0.049) H85B(0.049) H86A(0.087) H86B(0.087)
 H87A(0.137) H87B(0.137) H87C(0.137) H88A(0.049) H88B(0.049) H89A(0.055)
 H89B(0.055) H90A(0.105) H90B(0.105) H90C(0.105) H91A(0.09) H91B(0.09)
 H92A(0.096) H92B(0.096) H93A(0.149) H93B(0.149) H93C(0.149) H94A(0.045)
 H94B(0.045) H95A(0.056) H95B(0.056) H96A(0.108) H96B(0.108) H96C(0.108)
 Fixed X: H5A(0.715) H5B(0.6958) H6A(0.6362) H6B(0.6531) H7A(0.847)
 H7B(0.8045) H7C(0.83) H8A(0.469) H8B(0.5913) H9A(0.4181) H9B(0.5369)
 H10A(0.6162) H10B(0.5458) H10C(0.4919) H11A(0.3198) H11B(0.2117) H12A(0.3813)
 H12B(0.279) H13A(0.2238) H13B(0.1587) H13C(0.2704) H14A(0.1381) H14B(0.1363)
 H15A(0.1641) H15B(0.1693) H16A(-0.0192) H16B(-0.0053) H16C(-0.0251)
 H25A(0.301) H25B(0.2175) H26A(0.1798) H26B(0.1044) H27A(0.0489) H27B(0.0121)
 H27C(0.1177) H28A(0.2383) H28B(0.2332) H28C(0.1294) H28D(0.1118) H29A(0.0677)
 H29B(0.0639) H29C(0.2367) H29D(0.2191) H30A(0.0613) H30B(-0.0477) H30C(0.0494)
 H30D(0.0918) H30E(0.021) H30F(0.05) H31A(0.197) H31B(0.2809) H32A(0.1126)
 H32B(0.2003) H33A(0.0421) H33B(0.1267) H33C(0.0287) H34A(0.4356) H34B(0.5498)
 H35A(0.3497) H35B(0.4632) H36A(0.4483) H36B(0.5524) H36C(0.4381) H37A(0.5166)
 H37B(0.4012) H38A(0.5992) H38B(0.4781) H39A(0.5179) H39B(0.4129) H39C(0.5328)
 H40A(0.6739) H40B(0.7399) H41A(0.7719) H41B(0.8398) H42A(0.9128) H42B(0.8515)
 H42C(0.9494) H43A(0.7022) H43B(0.803) H44A(0.7056) H44B(0.8218) H45A(0.8598)
 H45B(0.8948) H45C(0.7804) H46A(0.6785) H46B(0.6129) H47A(0.834) H47B(0.7681)
 H48A(0.8295) H48B(0.8833) H48C(0.7569) H53A(0.8443) H53B(0.8386) H54A(0.8113)
 H54B(0.8179) H55A(0.9871) H55B(1) H55C(1.0063) H56A(0.7688) H56B(0.6572)
 H57A(0.7147) H57B(0.6111) H58A(0.7296) H58B(0.8377) H58C(0.7689) H59A(0.3876)
 H59B(0.508) H60A(0.5656) H60B(0.4495) H61A(0.4483) H61B(0.3617) H61C(0.4819)
 H62A(0.2851) H62B(0.2679) H63A(0.3331) H63B(0.3528) H64A(0.1592) H64B(0.1884)
 H64C(0.1409) H73A(0.3665) H73B(0.2972) H74A(0.2146) H74B(0.1455) H75A(0.2319)
 H75B(0.1054) H75C(0.1515) H76A(0.1713) H76B(0.2698) H77A(0.1583) H77B(0.2729)
 H78A(0.0781) H78B(0.1147) H78C(0.191) H79A(0.2393) H79B(0.3054) H80A(0.2045)
 H80B(0.1353) H81A(0.0303) H81B(0.1314) H81C(0.0677) H82A(0.4177) H82B(0.5476)
 H83A(0.438) H83B(0.5683) H84A(0.5439) H84B(0.5913) H84C(0.4619) H85A(0.5471)
 H85B(0.4248) H86A(0.6014) H86B(0.4776) H87A(0.5392) H87B(0.4129) H87C(0.4973)
 H88A(0.6987) H88B(0.779) H89A(0.7781) H89B(0.8631) H90A(0.955) H90B(0.8559)
 H90C(0.9329) H91A(0.7425) H91B(0.7459) H92A(0.9073) H92B(0.9122) H93A(0.9174)
 H93B(1.0164) H93C(0.9038) H94A(0.7614) H94B(0.6756) H95A(0.8718) H95B(0.793)
 H96A(0.9547) H96B(0.9346) H96C(0.8521)
 Fixed Y: H5A(0.6504) H5B(0.7076) H6A(0.5943) H6B(0.5367) H7A(0.5829)
 H7B(0.5458) H7C(0.6405) H8A(0.6916) H8B(0.717) H9A(0.8066) H9B(0.8316)
 H10A(0.8767) H10B(0.8076) H10C(0.8832) H11A(0.6358) H11B(0.616) H12A(0.5284)
 H12B(0.5096) H13A(0.4252) H13B(0.4977) H13C(0.4908) H14A(0.6938) H14B(0.6388)
 H15A(0.7539) H15B(0.8096) H16A(0.7628) H16B(0.7983) H16C(0.7038) H25A(0.5028)
 H25B(0.5204) H26A(0.5285) H26B(0.5676) H27A(0.4401) H27B(0.4423) H27C(0.4028)
 H28A(0.6855) H28B(0.594) H28C(0.5909) H28D(0.6817) H29A(0.6884) H29B(0.5999)
 H29C(0.601) H29D(0.6917) H30A(0.635) H30B(0.5987) H30C(0.5471) H30D(0.6169)
 H30E(0.6428) H30F(0.5544) H31A(0.8106) H31B(0.871) H32A(0.7481) H32B(0.8039)
 H33A(0.8633) H33B(0.917) H33C(0.8521) H34A(0.906) H34B(0.8822) H35A(0.8661)
 H35B(0.8409) H36A(0.9689) H36B(0.9763) H36C(1.001) H37A(0.6105) H37B(0.6399)
 H38A(0.6982) H38B(0.718) H39A(0.6097) H39B(0.5777) H39C(0.5572) H40A(0.6392)
 H40B(0.7184) H41A(0.6724) H41B(0.7502) H42A(0.6656) H42B(0.5898) H42C(0.6508)
 H43A(0.9296) H43B(0.8855) H44A(0.8684) H44B(0.8434) H45A(0.9678) H45B(0.9822)
 H45C(1.0053) H46A(0.9248) H46B(0.8787) H47A(0.8654) H47B(0.8109) H48A(0.9811)
 H48B(0.9186) H48C(0.9292) H53A(0.3398) H53B(0.2858) H54A(0.1692) H54B(0.2233)
 H55A(0.1775) H55B(0.22) H55C(0.2728) H56A(0.3574) H56B(0.3456) H57A(0.4673)
 H57B(0.457) H58A(0.4864) H58B(0.483) H58C(0.5547) H59A(0.264) H59B(0.2929)
 H60A(0.1766) H60B(0.1482) H61A(0.1738) H61B(0.1141) H61C(0.0928) H62A(0.279)
 H62B(0.3367) H63A(0.4499) H63B(0.3929) H64A(0.3479) H64B(0.4423) H64C(0.4074)
 H73A(0.1016) H73B(0.0547) H74A(0.1691) H74B(0.1131) H75A(0.0511) H75B(0.0642)
 H75C(-0.0003) H76A(0.0967) H76B(0.0487) H77A(0.1317) H77B(0.1024) H78A(-
 0.0051) H78B(0.0056) H78C(-0.0321) H79A(0.2527) H79B(0.3337) H80A(0.3062)
 H80B(0.2277) H81A(0.3308) H81B(0.3873) H81C(0.3102) H82A(0.2681) H82B(0.2678)
 H83A(0.3945) H83B(0.3941) H84A(0.4631) H84B(0.3833) H84C(0.3867) H85A(0.0636)
 H85B(0.0826) H86A(0.1092) H86B(0.1249) H87A(-0.0269) H87B(-0.0136)
 H87C(0.0052) H88A(0.1014) H88B(0.1617) H89A(0.1742) H89B(0.229) H90A(0.1321)
 H90B(0.0626) H90C(0.1114) H91A(0.3722) H91B(0.2807) H92A(0.3766) H92B(0.2878)
 H93A(0.4265) H93B(0.3759) H93C(0.3381) H94A(0.4492) H94B(0.4709) H95A(0.409)
 H95B(0.4487) H96A(0.5404) H96B(0.5334) H96C(0.574)
 Fixed Z: H5A(0.3525) H5B(0.397) H6A(0.4347) H6B(0.39) H7A(0.409) H7B(0.4537)
 H7C(0.4537) H8A(0.4515) H8B(0.4409) H9A(0.426) H9B(0.4118) H10A(0.4856)
 H10B(0.5078) H10C(0.4923) H11A(0.4305) H11B(0.3893) H12A(0.4036) H12B(0.3594)
 H13A(0.4123) H13B(0.4219) H13C(0.4579) H14A(0.287) H14B(0.3299) H15A(0.3864)
 H15B(0.3442) H16A(0.3126) H16B(0.3677) H16C(0.3532) H25A(0.2021) H25B(0.1562)
 H26A(0.2533) H26B(0.2133) H27A(0.1681) H27B(0.2194) H27C(0.211) H28A(0.0896)
 H28B(0.0989) H28C(0.1349) H28D(0.1322) H29A(0.112) H29B(0.1273) H29C(0.0734)
 H29D(0.0708) H30A(0.0298) H30B(0.0491) H30C(0.0459) H30D(0.0083) H30E(0.0474)
 H30F(0.0428) H31A(0.1333) H31B(0.1742) H32A(0.1919) H32B(0.234) H33A(0.1667)
 H33B(0.2106) H33C(0.2209) H34A(0.1716) H34B(0.1604) H35A(0.0901) H35B(0.0787)
 H36A(0.0552) H36B(0.0983) H36C(0.1086) H37A(0.1246) H37B(0.1072) H38A(0.0773)
 H38B(0.0571) H39A(0.0039) H39B(0.0271) H39C(0.0479) H40A(0.1623) H40B(0.1477)
 H41A(0.2424) H41B(0.2268) H42A(0.173) H42B(0.1932) H42C(0.2279) H43A(0.2226)
 H43B(0.2415) H44A(0.1418) H44B(0.1644) H45A(0.1343) H45B(0.1917) H45C(0.1658)
 H46A(0.294) H46B(0.33) H47A(0.3179) H47B(0.3504) H48A(0.3691) H48B(0.4007)
 H48C(0.4005) H53A(0.1742) H53B(0.2174) H54A(0.1618) H54B(0.1189) H55A(0.1411)
 H55B(0.1947) H55C(0.1511) H56A(0.111) H56B(0.0716) H57A(0.1468) H57B(0.1033)
 H58A(0.048) H58B(0.0872) H58C(0.0925) H59A(0.0624) H59B(0.0507) H60A(0.0731)
 H60B(0.0888) H61A(-0.0068) H61B(0.0146) H61C(0.011) H62A(0.1052) H62B(0.1499)
 H63A(0.1134) H63B(0.069) H64A(0.0479) H64B(0.0473) H64C(0.0915) H73A(0.1693)
 H73B(0.2037) H74A(0.1477) H74B(0.1784) H75A(0.0981) H75B(0.0945) H75C(0.1267)
 H76A(0.2576) H76B(0.2731) H77A(0.336) H77B(0.3559) H78A(0.3052) H78B(0.3624)
 H78C(0.3294) H79A(0.3549) H79B(0.3425) H80A(0.2617) H80B(0.276) H81A(0.2797)
 H81B(0.3153) H81C(0.3333) H82A(0.4113) H82B(0.4153) H83A(0.3864) H83B(0.3883)
 H84A(0.4617) H84B(0.4735) H84C(0.4712) H85A(0.3305) H85B(0.3322) H86A(0.4145)
 H86B(0.4157) H87A(0.3978) H87B(0.3945) H87C(0.445) H88A(0.3248) H88B(0.3668)
 H89A(0.2672) H89B(0.3105) H90A(0.2818) H90B(0.2859) H90C(0.3336) H91A(0.4053)
 H91B(0.4119) H92A(0.3747) H92B(0.3886) H93A(0.4568) H93B(0.4562) H93C(0.4722)
 H94A(0.3507) H94B(0.3068) H95A(0.2912) H95B(0.2529) H96A(0.2837) H96B(0.3374)
 H96C(0.3011)
;

loop_
_space_group_symop_id
_space_group_symop_operation_xyz
1 'x, y, z'
2 '-x, -y, -z'

loop_
_atom_site_label
_atom_site_type_symbol
_atom_site_fract_x
_atom_site_fract_y
_atom_site_fract_z
_atom_site_U_iso_or_equiv
_atom_site_adp_type
_atom_site_occupancy
_atom_site_symmetry_multiplicity
_atom_site_calc_flag
_atom_site_refinement_flags
_atom_site_disorder_assembly
_atom_site_disorder_group
Cu1 Cu 0.49502(5) 0.56935(4) 0.29818(3) 0.05527(19) Uani 1 1 d . . .
Cu2 Cu 0.47633(4) 0.64280(4) 0.21412(2) 0.04530(16) Uani 1 1 d . A .
Cu3 Cu 0.54949(4) 0.71569(3) 0.297231(19) 0.03324(14) Uani 1 1 d . A .
Cu4 Cu 0.34258(4) 0.66781(3) 0.266283(19) 0.03326(14) Uani 1 1 d . . .
Cu5 Cu 0.35958(4) 0.79999(3) 0.31084(2) 0.03776(14) Uani 1 1 d . . .
Cu6 Cu 0.45194(4) 0.79853(3) 0.238203(19) 0.03389(14) Uani 1 1 d . A .
Cu7 Cu 0.48663(5) 0.40929(4) 0.20689(3) 0.05714(19) Uani 1 1 d . . .
Cu8 Cu 0.49947(4) 0.32698(3) 0.29118(2) 0.03902(15) Uani 1 1 d . . .
Cu9 Cu 0.43064(4) 0.26386(3) 0.204289(19) 0.03513(14) Uani 1 1 d . . .
Cu10 Cu 0.52432(4) 0.17595(3) 0.261785(19) 0.03494(14) Uani 1 1 d . . .
Cu12 Cu 0.63659(4) 0.30866(3) 0.237126(19) 0.03362(14) Uani 1 1 d . . .
Cu48 Cu 0.61818(5) 0.17849(3) 0.18991(2) 0.04031(15) Uani 1 1 d . . .
Cl1 Cl 0.57637(10) 0.53875(6) 0.21878(4) 0.0415(3) Uani 1 1 d . . .
Cl2 Cl 0.40951(9) 0.43901(6) 0.28524(4) 0.0382(3) Uani 1 1 d . . .
Cl3 Cl 0.39859(9) 0.91021(6) 0.28140(4) 0.0419(3) Uani 1 1 d . . .
Cl4 Cl 0.57696(10) 0.06594(7) 0.21670(4) 0.0457(3) Uani 1 1 d . . .
C1 C 0.5477(4) 0.6513(3) 0.35343(16) 0.0376(11) Uani 1 1 d . . .
C2 C 0.4755(4) 0.6774(3) 0.37988(17) 0.0438(12) Uani 1 1 d . . .
C3 C 0.3525(4) 0.6645(3) 0.36413(19) 0.0495(13) Uani 1 1 d . . .
C4 C 0.2945(4) 0.6996(3) 0.32918(16) 0.0380(11) Uani 1 1 d . . .
C5 C 0.6688(4) 0.6552(3) 0.37750(18) 0.0461(12) Uani 1 1 d . . .
H5A H 0.7150 0.6504 0.3525 0.055 Uiso 1 1 calc R . .
H5B H 0.6958 0.7076 0.3970 0.055 Uiso 1 1 calc R . .
C6 C 0.6819(4) 0.5888(3) 0.40959(19) 0.0531(14) Uani 1 1 d . . .
H6A H 0.6362 0.5943 0.4347 0.064 Uiso 1 1 calc R . .
H6B H 0.6531 0.5367 0.3900 0.064 Uiso 1 1 calc R . .
C7 C 0.8014(5) 0.5896(4) 0.4336(2) 0.081(2) Uani 1 1 d . . .
H7A H 0.8470 0.5829 0.4090 0.121 Uiso 1 1 calc R . .
H7B H 0.8045 0.5458 0.4537 0.121 Uiso 1 1 calc R . .
H7C H 0.8300 0.6405 0.4537 0.121 Uiso 1 1 calc R . .
C8 C 0.5118(6) 0.7201(3) 0.4299(2) 0.0685(18) Uani 1 1 d . . .
H8A H 0.4690 0.6916 0.4515 0.082 Uiso 1 1 calc R . .
H8B H 0.5913 0.7170 0.4409 0.082 Uiso 1 1 calc R . .
C9 C 0.4982(9) 0.8036(5) 0.4348(3) 0.129(4) Uani 1 1 d . . .
H9A H 0.4181 0.8066 0.4260 0.155 Uiso 1 1 calc R . .
H9B H 0.5369 0.8316 0.4118 0.155 Uiso 1 1 calc R . .
C10 C 0.5418(10) 0.8465(5) 0.4844(3) 0.161(5) Uani 1 1 d . . .
H10A H 0.6162 0.8767 0.4856 0.241 Uiso 1 1 calc R . .
H10B H 0.5458 0.8076 0.5078 0.241 Uiso 1 1 calc R . .
H10C H 0.4919 0.8832 0.4923 0.241 Uiso 1 1 calc R . .
C11 C 0.2919(6) 0.6124(4) 0.3967(3) 0.090(3) Uani 1 1 d . . .
H11A H 0.3198 0.6358 0.4305 0.107 Uiso 1 1 calc R . .
H11B H 0.2117 0.6160 0.3893 0.107 Uiso 1 1 calc R . .
C12 C 0.3020(7) 0.5326(4) 0.3935(3) 0.114(3) Uani 1 1 d . . .
H12A H 0.3813 0.5284 0.4036 0.137 Uiso 1 1 calc R . .
H12B H 0.2790 0.5096 0.3594 0.137 Uiso 1 1 calc R . .
C13 C 0.2323(7) 0.4819(4) 0.4242(3) 0.104(3) Uani 1 1 d . . .
H13A H 0.2238 0.4252 0.4123 0.156 Uiso 1 1 calc R . .
H13B H 0.1587 0.4977 0.4219 0.156 Uiso 1 1 calc R . .
H13C H 0.2704 0.4908 0.4579 0.156 Uiso 1 1 calc R . .
C14 C 0.1680(4) 0.6912(3) 0.3214(2) 0.0501(13) Uani 1 1 d . . .
H14A H 0.1381 0.6938 0.2870 0.060 Uiso 1 1 calc R . .
H14B H 0.1363 0.6388 0.3299 0.060 Uiso 1 1 calc R . .
C15 C 0.1345(5) 0.7576(3) 0.3522(2) 0.0662(16) Uani 1 1 d . . .
H15A H 0.1641 0.7539 0.3864 0.079 Uiso 1 1 calc R . .
H15B H 0.1693 0.8096 0.3442 0.079 Uiso 1 1 calc R . .
C16 C 0.0103(5) 0.7554(4) 0.3459(3) 0.100(2) Uani 1 1 d . . .
H16A H -0.0192 0.7628 0.3126 0.150 Uiso 1 1 calc R . .
H16B H -0.0053 0.7983 0.3677 0.150 Uiso 1 1 calc R . .
H16C H -0.0251 0.7038 0.3532 0.150 Uiso 1 1 calc R . .
C17 C 0.3040(3) 0.6234(3) 0.19773(16) 0.0354(10) Uani 1 1 d . A .
C18 C 0.2743(4) 0.6725(3) 0.16458(18) 0.0460(12) Uani 1 1 d . . .
C19 C 0.3238(4) 0.7587(3) 0.16799(16) 0.0387(11) Uani 1 1 d . A .
C20 C 0.4312(4) 0.7833(3) 0.16258(15) 0.0362(10) Uani 1 1 d . . .
C21 C 0.5134(4) 0.7263(3) 0.15736(16) 0.0385(11) Uani 1 1 d . A .
C22 C 0.6162(3) 0.7409(3) 0.18493(15) 0.0322(10) Uani 1 1 d . . .
C23 C 0.6511(3) 0.8084(3) 0.22522(17) 0.0346(10) Uani 1 1 d . A .
C24 C 0.6198(3) 0.8063(3) 0.26880(15) 0.0345(10) Uani 1 1 d . . .
C25 C 0.2463(4) 0.5371(3) 0.19085(18) 0.0427(11) Uani 1 1 d . . .
H25A H 0.3010 0.5028 0.2021 0.051 Uiso 1 1 calc R A .
H25B H 0.2175 0.5204 0.1562 0.051 Uiso 1 1 calc R . .
C26 C 0.1493(4) 0.5246(3) 0.21844(19) 0.0543(14) Uani 1 1 d . A .
H26A H 0.1798 0.5285 0.2533 0.065 Uiso 1 1 calc R . .
H26B H 0.1044 0.5676 0.2133 0.065 Uiso 1 1 calc R . .
C27 C 0.0757(5) 0.4456(4) 0.2029(3) 0.083(2) Uani 1 1 d . . .
H27A H 0.0489 0.4401 0.1681 0.125 Uiso 1 1 calc R A .
H27B H 0.0121 0.4423 0.2194 0.125 Uiso 1 1 calc R . .
H27C H 0.1177 0.4028 0.2110 0.125 Uiso 1 1 calc R . .
C28 C 0.2125(10) 0.6453(8) 0.1101(5) 0.0422(19) Uani 0.448(8) 1 d P A 2
H28A H 0.2383 0.6855 0.0896 0.051 Uiso 0.448(8) 1 calc PR A 2
H28B H 0.2332 0.5940 0.0989 0.051 Uiso 0.448(8) 1 calc PR A 2
C28A C 0.1640(8) 0.6440(6) 0.1282(4) 0.0422(19) Uani 0.552(8) 1 d P A 1
H28C H 0.1294 0.5909 0.1349 0.051 Uiso 0.552(8) 1 calc PR A 1
H28D H 0.1118 0.6817 0.1322 0.051 Uiso 0.552(8) 1 calc PR A 1
C29 C 0.0895(9) 0.6359(8) 0.1044(4) 0.052(3) Uani 0.448(8) 1 d P A 2
H29A H 0.0677 0.6884 0.1120 0.062 Uiso 0.448(8) 1 calc PR A 2
H29B H 0.0639 0.5999 0.1273 0.062 Uiso 0.448(8) 1 calc PR A 2
C29A C 0.1842(9) 0.6386(8) 0.0772(4) 0.074(4) Uani 0.552(8) 1 d P A 1
H29C H 0.2367 0.6010 0.0734 0.088 Uiso 0.552(8) 1 calc PR A 1
H29D H 0.2191 0.6917 0.0708 0.088 Uiso 0.552(8) 1 calc PR A 1
C30 C 0.0330(13) 0.6010(18) 0.0526(8) 0.064(5) Uani 0.448(8) 1 d P A 2
H30A H 0.0613 0.6350 0.0298 0.096 Uiso 0.448(8) 1 calc PR A 2
H30B H -0.0477 0.5987 0.0491 0.096 Uiso 0.448(8) 1 calc PR A 2
H30C H 0.0494 0.5471 0.0459 0.096 Uiso 0.448(8) 1 calc PR A 2
C30A C 0.0772(12) 0.6107(15) 0.0407(7) 0.083(6) Uani 0.552(8) 1 d P A 1
H30D H 0.0918 0.6169 0.0083 0.124 Uiso 0.552(8) 1 calc PR A 1
H30E H 0.0210 0.6428 0.0474 0.124 Uiso 0.552(8) 1 calc PR A 1
H30F H 0.0500 0.5544 0.0428 0.124 Uiso 0.552(8) 1 calc PR A 1
C31 C 0.2399(4) 0.8156(3) 0.16644(18) 0.0441(12) Uani 1 1 d . . .
H31A H 0.1970 0.8106 0.1333 0.053 Uiso 1 1 calc R A .
H31B H 0.2809 0.8710 0.1742 0.053 Uiso 1 1 calc R . .
C32 C 0.1582(4) 0.8019(3) 0.20089(19) 0.0506(13) Uani 1 1 d . A .
H32A H 0.1126 0.7481 0.1919 0.061 Uiso 1 1 calc R . .
H32B H 0.2003 0.8039 0.2340 0.061 Uiso 1 1 calc R . .
C33 C 0.0822(5) 0.8641(4) 0.1997(2) 0.0725(19) Uani 1 1 d . . .
H33A H 0.0421 0.8633 0.1667 0.109 Uiso 1 1 calc R A .
H33B H 0.1267 0.9170 0.2106 0.109 Uiso 1 1 calc R . .
H33C H 0.0287 0.8521 0.2209 0.109 Uiso 1 1 calc R . .
C34 C 0.4677(4) 0.8685(3) 0.15161(16) 0.0405(12) Uani 1 1 d . A .
H34A H 0.4356 0.9060 0.1716 0.049 Uiso 1 1 calc R . .
H34B H 0.5498 0.8822 0.1604 0.049 Uiso 1 1 calc R . .
C35 C 0.4318(5) 0.8787(3) 0.09893(19) 0.0672(17) Uani 1 1 d . . .
H35A H 0.3497 0.8661 0.0901 0.081 Uiso 1 1 calc R A .
H35B H 0.4632 0.8409 0.0787 0.081 Uiso 1 1 calc R . .
C36 C 0.4712(6) 0.9638(4) 0.0894(2) 0.083(2) Uani 1 1 d . A .
H36A H 0.4483 0.9689 0.0552 0.125 Uiso 1 1 calc R . .
H36B H 0.5524 0.9763 0.0983 0.125 Uiso 1 1 calc R . .
H36C H 0.4381 1.0010 0.1086 0.125 Uiso 1 1 calc R . .
C37 C 0.4830(4) 0.6568(4) 0.11424(19) 0.0631(16) Uani 1 1 d . . .
H37A H 0.5166 0.6105 0.1246 0.076 Uiso 1 1 calc R A .
H37B H 0.4012 0.6399 0.1072 0.076 Uiso 1 1 calc R . .
C38 C 0.5186(6) 0.6768(4) 0.0707(2) 0.087(2) Uani 1 1 d . A .
H38A H 0.5992 0.6982 0.0773 0.104 Uiso 1 1 calc R . .
H38B H 0.4781 0.7180 0.0571 0.104 Uiso 1 1 calc R . .
C39 C 0.4931(7) 0.5978(4) 0.0339(2) 0.106(3) Uani 1 1 d . . .
H39A H 0.5179 0.6097 0.0039 0.159 Uiso 1 1 calc R A .
H39B H 0.4129 0.5777 0.0271 0.159 Uiso 1 1 calc R . .
H39C H 0.5328 0.5572 0.0479 0.159 Uiso 1 1 calc R . .
C40 C 0.7081(3) 0.6952(3) 0.17414(16) 0.0361(10) Uani 1 1 d . A .
H40A H 0.6739 0.6392 0.1623 0.043 Uiso 1 1 calc R . .
H40B H 0.7399 0.7184 0.1477 0.043 Uiso 1 1 calc R . .
C41 C 0.8023(3) 0.6947(3) 0.21550(18) 0.0449(12) Uani 1 1 d . . .
H41A H 0.7719 0.6724 0.2424 0.054 Uiso 1 1 calc R A .
H41B H 0.8398 0.7502 0.2268 0.054 Uiso 1 1 calc R . .
C42 C 0.8864(4) 0.6460(3) 0.2011(2) 0.0610(16) Uani 1 1 d . A .
H42A H 0.9128 0.6656 0.1730 0.092 Uiso 1 1 calc R . .
H42B H 0.8515 0.5898 0.1932 0.092 Uiso 1 1 calc R . .
H42C H 0.9494 0.6508 0.2279 0.092 Uiso 1 1 calc R . .
C43 C 0.7351(4) 0.8810(3) 0.21665(17) 0.0401(11) Uani 1 1 d . . .
H43A H 0.7022 0.9296 0.2226 0.048 Uiso 1 1 calc R A .
H43B H 0.8030 0.8855 0.2415 0.048 Uiso 1 1 calc R . .
C44 C 0.7715(4) 0.8827(3) 0.16797(19) 0.0485(13) Uani 1 1 d . A .
H44A H 0.7056 0.8684 0.1418 0.058 Uiso 1 1 calc R . .
H44B H 0.8218 0.8434 0.1644 0.058 Uiso 1 1 calc R . .
C45 C 0.8322(5) 0.9672(3) 0.1646(2) 0.0701(19) Uani 1 1 d . . .
H45A H 0.8598 0.9678 0.1343 0.105 Uiso 1 1 calc R A .
H45B H 0.8948 0.9822 0.1917 0.105 Uiso 1 1 calc R . .
H45C H 0.7804 1.0053 0.1658 0.105 Uiso 1 1 calc R . .
C46 C 0.6675(4) 0.8742(3) 0.30856(16) 0.0437(12) Uani 1 1 d . A .
H46A H 0.6785 0.9248 0.2940 0.052 Uiso 1 1 calc R . .
H46B H 0.6129 0.8787 0.3300 0.052 Uiso 1 1 calc R . .
C47 C 0.7766(4) 0.8638(3) 0.3383(2) 0.0557(14) Uani 1 1 d . . .
H47A H 0.8340 0.8654 0.3179 0.067 Uiso 1 1 calc R A .
H47B H 0.7681 0.8109 0.3504 0.067 Uiso 1 1 calc R . .
C48 C 0.8150(6) 0.9290(4) 0.3810(2) 0.084(2) Uani 1 1 d . A .
H48A H 0.8295 0.9811 0.3691 0.125 Uiso 1 1 calc R . .
H48B H 0.8833 0.9186 0.4007 0.125 Uiso 1 1 calc R . .
H48C H 0.7569 0.9292 0.4005 0.125 Uiso 1 1 calc R . .
C49 C 0.6836(4) 0.2799(3) 0.17313(17) 0.0428(12) Uani 1 1 d . . .
C50 C 0.6277(5) 0.3154(3) 0.1385(2) 0.0558(15) Uani 1 1 d . . .
C51 C 0.5054(4) 0.3036(3) 0.12271(18) 0.0472(13) Uani 1 1 d . . .
C52 C 0.4344(4) 0.3309(3) 0.14965(16) 0.0388(11) Uani 1 1 d . . .
C53 C 0.8111(4) 0.2878(3) 0.1828(2) 0.0528(13) Uani 1 1 d . . .
H53A H 0.8443 0.3398 0.1742 0.063 Uiso 1 1 calc R . .
H53B H 0.8386 0.2858 0.2174 0.063 Uiso 1 1 calc R . .
C54 C 0.8464(5) 0.2208(4) 0.1534(2) 0.0681(16) Uani 1 1 d . . .
H54A H 0.8113 0.1692 0.1618 0.082 Uiso 1 1 calc R . .
H54B H 0.8179 0.2233 0.1189 0.082 Uiso 1 1 calc R . .
C55 C 0.9709(5) 0.2229(5) 0.1607(3) 0.106(3) Uani 1 1 d . . .
H55A H 0.9871 0.1775 0.1411 0.159 Uiso 1 1 calc R . .
H55B H 1.0000 0.2200 0.1947 0.159 Uiso 1 1 calc R . .
H55C H 1.0063 0.2728 0.1511 0.159 Uiso 1 1 calc R . .
C56 C 0.6904(6) 0.3658(4) 0.1055(3) 0.100(3) Uani 1 1 d . . .
H56A H 0.7688 0.3574 0.1110 0.120 Uiso 1 1 calc R . .
H56B H 0.6572 0.3456 0.0716 0.120 Uiso 1 1 calc R . .
C57 C 0.6887(8) 0.4478(4) 0.1123(3) 0.116(3) Uani 1 1 d . . .
H57A H 0.7147 0.4673 0.1468 0.139 Uiso 1 1 calc R . .
H57B H 0.6111 0.4570 0.1033 0.139 Uiso 1 1 calc R . .
C58 C 0.7632(7) 0.4977(5) 0.0822(3) 0.118(3) Uani 1 1 d . . .
H58A H 0.7296 0.4864 0.0480 0.177 Uiso 1 1 calc R . .
H58B H 0.8377 0.4830 0.0872 0.177 Uiso 1 1 calc R . .
H58C H 0.7689 0.5547 0.0925 0.177 Uiso 1 1 calc R . .
C59 C 0.4678(6) 0.2623(4) 0.0724(2) 0.0733(18) Uani 1 1 d . . .
H59A H 0.3876 0.2640 0.0624 0.088 Uiso 1 1 calc R . .
H59B H 0.5080 0.2929 0.0507 0.088 Uiso 1 1 calc R . .
C60 C 0.4848(7) 0.1779(4) 0.0655(2) 0.092(2) Uani 1 1 d . . .
H60A H 0.5656 0.1766 0.0731 0.110 Uiso 1 1 calc R . .
H60B H 0.4495 0.1482 0.0888 0.110 Uiso 1 1 calc R . .
C61 C 0.4405(8) 0.1362(5) 0.0171(2) 0.108(3) Uani 1 1 d . . .
H61A H 0.4483 0.1738 -0.0068 0.162 Uiso 1 1 calc R . .
H61B H 0.3617 0.1141 0.0146 0.162 Uiso 1 1 calc R . .
H61C H 0.4819 0.0928 0.0110 0.162 Uiso 1 1 calc R . .
C62 C 0.3143(4) 0.3309(3) 0.12507(18) 0.0489(13) Uani 1 1 d . . .
H62A H 0.2851 0.2790 0.1052 0.059 Uiso 1 1 calc R . .
H62B H 0.2679 0.3367 0.1499 0.059 Uiso 1 1 calc R . .
C63 C 0.3048(5) 0.3982(3) 0.09324(19) 0.0620(16) Uani 1 1 d . . .
H63A H 0.3331 0.4499 0.1134 0.074 Uiso 1 1 calc R . .
H63B H 0.3528 0.3929 0.0690 0.074 Uiso 1 1 calc R . .
C64 C 0.1882(6) 0.3990(4) 0.0677(2) 0.092(2) Uani 1 1 d . . .
H64A H 0.1592 0.3479 0.0479 0.137 Uiso 1 1 calc R . .
H64B H 0.1884 0.4423 0.0473 0.137 Uiso 1 1 calc R . .
H64C H 0.1409 0.4074 0.0915 0.137 Uiso 1 1 calc R . .
C65 C 0.3576(3) 0.1727(3) 0.23109(16) 0.0382(11) Uani 1 1 d . . .
C66 C 0.3250(3) 0.1690(3) 0.27388(16) 0.0348(10) Uani 1 1 d . . .
C67 C 0.3611(3) 0.2333(3) 0.31533(15) 0.0332(10) Uani 1 1 d . . .
C68 C 0.4613(3) 0.2418(3) 0.34509(15) 0.0340(10) Uani 1 1 d . . .
C69 C 0.5419(3) 0.1847(3) 0.33727(15) 0.0346(10) Uani 1 1 d . . .
C70 C 0.6499(3) 0.2110(3) 0.33265(15) 0.0348(10) Uani 1 1 d . . .
C71 C 0.6967(3) 0.2980(3) 0.33958(17) 0.0403(11) Uani 1 1 d . . .
C72 C 0.6741(3) 0.3493(3) 0.30611(15) 0.0331(10) Uani 1 1 d . . .
C73 C 0.3100(4) 0.1058(3) 0.18985(19) 0.0549(14) Uani 1 1 d . . .
H73A H 0.3665 0.1016 0.1693 0.066 Uiso 1 1 calc R . .
H73B H 0.2972 0.0547 0.2037 0.066 Uiso 1 1 calc R . .
C74 C 0.2052(5) 0.1158(4) 0.1591(2) 0.0742(18) Uani 1 1 d . . .
H74A H 0.2146 0.1691 0.1477 0.089 Uiso 1 1 calc R . .
H74B H 0.1455 0.1131 0.1784 0.089 Uiso 1 1 calc R . .
C75 C 0.1704(7) 0.0520(4) 0.1157(2) 0.100(3) Uani 1 1 d . . .
H75A H 0.2319 0.0511 0.0981 0.150 Uiso 1 1 calc R . .
H75B H 0.1054 0.0642 0.0945 0.150 Uiso 1 1 calc R . .
H75C H 0.1515 -0.0003 0.1267 0.150 Uiso 1 1 calc R . .
C76 C 0.2400(4) 0.0978(3) 0.28148(18) 0.0469(13) Uani 1 1 d . . .
H76A H 0.1713 0.0967 0.2576 0.056 Uiso 1 1 calc R . .
H76B H 0.2698 0.0487 0.2731 0.056 Uiso 1 1 calc R . .
C77 C 0.2058(4) 0.0914(3) 0.3302(2) 0.0531(14) Uani 1 1 d . . .
H77A H 0.1583 0.1317 0.3360 0.064 Uiso 1 1 calc R . .
H77B H 0.2729 0.1024 0.3559 0.064 Uiso 1 1 calc R . .
C78 C 0.1415(5) 0.0073(3) 0.3320(3) 0.074(2) Uani 1 1 d . . .
H78A H 0.0781 -0.0051 0.3052 0.111 Uiso 1 1 calc R . .
H78B H 0.1147 0.0056 0.3624 0.111 Uiso 1 1 calc R . .
H78C H 0.1910 -0.0321 0.3294 0.111 Uiso 1 1 calc R . .
C79 C 0.2703(3) 0.2785(3) 0.32912(17) 0.0383(11) Uani 1 1 d . . .
H79A H 0.2393 0.2527 0.3549 0.046 Uiso 1 1 calc R . .
H79B H 0.3054 0.3337 0.3425 0.046 Uiso 1 1 calc R . .
C80 C 0.1748(4) 0.2824(3) 0.28835(19) 0.0463(12) Uani 1 1 d . . .
H80A H 0.2045 0.3062 0.2617 0.056 Uiso 1 1 calc R . .
H80B H 0.1353 0.2277 0.2760 0.056 Uiso 1 1 calc R . .
C81 C 0.0939(4) 0.3321(3) 0.3057(2) 0.0630(16) Uani 1 1 d . . .
H81A H 0.0303 0.3308 0.2797 0.094 Uiso 1 1 calc R . .
H81B H 0.1314 0.3873 0.3153 0.094 Uiso 1 1 calc R . .
H81C H 0.0677 0.3102 0.3333 0.094 Uiso 1 1 calc R . .
C82 C 0.4828(4) 0.2859(3) 0.39654(18) 0.0482(13) Uani 1 1 d . . .
H82A H 0.4177 0.2681 0.4113 0.058 Uiso 1 1 calc R . .
H82B H 0.5476 0.2678 0.4153 0.058 Uiso 1 1 calc R . .
C83 C 0.5037(4) 0.3742(3) 0.40277(19) 0.0561(14) Uani 1 1 d . . .
H83A H 0.4380 0.3945 0.3864 0.067 Uiso 1 1 calc R . .
H83B H 0.5683 0.3941 0.3883 0.067 Uiso 1 1 calc R . .
C84 C 0.5274(6) 0.4046(4) 0.45734(19) 0.0717(17) Uani 1 1 d . . .
H84A H 0.5439 0.4631 0.4617 0.107 Uiso 1 1 calc R . .
H84B H 0.5913 0.3833 0.4735 0.107 Uiso 1 1 calc R . .
H84C H 0.4619 0.3867 0.4712 0.107 Uiso 1 1 calc R . .
C85 C 0.5046(4) 0.0993(3) 0.34645(16) 0.0407(11) Uani 1 1 d . . .
H85A H 0.5471 0.0636 0.3305 0.049 Uiso 1 1 calc R . .
H85B H 0.4248 0.0826 0.3322 0.049 Uiso 1 1 calc R . .
C86 C 0.5221(6) 0.0904(3) 0.4001(2) 0.0726(19) Uani 1 1 d . . .
H86A H 0.6014 0.1092 0.4145 0.087 Uiso 1 1 calc R . .
H86B H 0.4776 0.1249 0.4157 0.087 Uiso 1 1 calc R . .
C87 C 0.4901(7) 0.0066(4) 0.4102(2) 0.092(2) Uani 1 1 d . . .
H87A H 0.5392 -0.0269 0.3978 0.137 Uiso 1 1 calc R . .
H87B H 0.4129 -0.0136 0.3945 0.137 Uiso 1 1 calc R . .
H87C H 0.4973 0.0052 0.4450 0.137 Uiso 1 1 calc R . .
C88 C 0.7370(3) 0.1573(3) 0.33352(18) 0.0411(11) Uani 1 1 d . . .
H88A H 0.6987 0.1014 0.3248 0.049 Uiso 1 1 calc R . .
H88B H 0.7790 0.1617 0.3668 0.049 Uiso 1 1 calc R . .
C89 C 0.8194(4) 0.1749(3) 0.30028(18) 0.0459(12) Uani 1 1 d . . .
H89A H 0.7781 0.1742 0.2672 0.055 Uiso 1 1 calc R . .
H89B H 0.8631 0.2290 0.3105 0.055 Uiso 1 1 calc R . .
C90 C 0.8977(4) 0.1150(4) 0.3004(2) 0.0699(18) Uani 1 1 d . . .
H90A H 0.9550 0.1321 0.2818 0.105 Uiso 1 1 calc R . .
H90B H 0.8559 0.0626 0.2859 0.105 Uiso 1 1 calc R . .
H90C H 0.9329 0.1114 0.3336 0.105 Uiso 1 1 calc R . .
C91 C 0.7660(5) 0.3232(4) 0.3919(2) 0.0751(19) Uani 1 1 d . . .
H91A H 0.7425 0.3722 0.4053 0.090 Uiso 1 1 calc R . .
H91B H 0.7459 0.2807 0.4119 0.090 Uiso 1 1 calc R . .
C92 C 0.8848(5) 0.3380(4) 0.3968(3) 0.080(2) Uani 1 1 d . . .
H92A H 0.9073 0.3766 0.3747 0.096 Uiso 1 1 calc R . .
H92B H 0.9122 0.2878 0.3886 0.096 Uiso 1 1 calc R . .
C93 C 0.9354(6) 0.3729(5) 0.4506(2) 0.100(3) Uani 1 1 d . . .
H93A H 0.9174 0.4265 0.4568 0.149 Uiso 1 1 calc R . .
H93B H 1.0164 0.3759 0.4562 0.149 Uiso 1 1 calc R . .
H93C H 0.9038 0.3381 0.4722 0.149 Uiso 1 1 calc R . .
C94 C 0.7309(3) 0.4359(3) 0.31587(17) 0.0378(11) Uani 1 1 d . . .
H94A H 0.7614 0.4492 0.3507 0.045 Uiso 1 1 calc R . .
H94B H 0.6756 0.4709 0.3068 0.045 Uiso 1 1 calc R . .
C95 C 0.8253(4) 0.4514(3) 0.28742(19) 0.0466(12) Uani 1 1 d . . .
H95A H 0.8718 0.4090 0.2912 0.056 Uiso 1 1 calc R . .
H95B H 0.7930 0.4487 0.2529 0.056 Uiso 1 1 calc R . .
C96 C 0.8981(5) 0.5319(3) 0.3039(2) 0.0720(18) Uani 1 1 d . . .
H96A H 0.9547 0.5404 0.2837 0.108 Uiso 1 1 calc R . .
H96B H 0.9346 0.5334 0.3374 0.108 Uiso 1 1 calc R . .
H96C H 0.8521 0.5740 0.3011 0.108 Uiso 1 1 calc R . .

loop_
_atom_site_aniso_label
_atom_site_aniso_U_11
_atom_site_aniso_U_22
_atom_site_aniso_U_33
_atom_site_aniso_U_23
_atom_site_aniso_U_13
_atom_site_aniso_U_12
Cu1 0.0590(4) 0.0266(3) 0.0687(4) -0.0099(3) -0.0179(3) 0.0134(3)
Cu2 0.0290(3) 0.0596(4) 0.0436(3) -0.0123(3) 0.0001(2) 0.0139(3)
Cu3 0.0346(3) 0.0286(3) 0.0341(3) 0.0035(2) 0.0020(2) 0.0026(2)
Cu4 0.0322(3) 0.0286(3) 0.0378(3) -0.0017(2) 0.0071(2) 0.0036(2)
Cu5 0.0435(3) 0.0286(3) 0.0411(3) 0.0008(3) 0.0104(3) 0.0048(3)
Cu6 0.0317(3) 0.0346(3) 0.0344(3) 0.0036(3) 0.0033(2) 0.0062(2)
Cu7 0.0623(4) 0.0273(3) 0.0701(5) -0.0099(3) -0.0194(3) 0.0157(3)
Cu8 0.0295(3) 0.0425(4) 0.0422(3) -0.0066(3) 0.0018(2) 0.0090(3)
Cu9 0.0389(3) 0.0301(3) 0.0341(3) 0.0027(2) 0.0016(2) 0.0047(2)
Cu10 0.0361(3) 0.0324(3) 0.0358(3) 0.0025(3) 0.0042(2) 0.0078(2)
Cu12 0.0346(3) 0.0284(3) 0.0371(3) -0.0011(2) 0.0082(2) 0.0042(2)
Cu48 0.0498(3) 0.0312(3) 0.0396(3) -0.0011(3) 0.0096(3) 0.0072(3)
Cl1 0.0501(7) 0.0220(6) 0.0557(7) 0.0071(5) 0.0168(6) 0.0068(5)
Cl2 0.0452(6) 0.0214(6) 0.0498(7) 0.0053(5) 0.0137(5) 0.0051(5)
Cl3 0.0484(7) 0.0254(6) 0.0526(7) 0.0039(5) 0.0110(5) 0.0069(5)
Cl4 0.0574(7) 0.0248(6) 0.0556(7) 0.0020(6) 0.0121(6) 0.0091(5)
C1 0.048(3) 0.025(2) 0.038(3) 0.005(2) 0.003(2) 0.003(2)
C2 0.065(3) 0.028(3) 0.042(3) 0.011(2) 0.011(2) 0.015(2)
C3 0.067(3) 0.035(3) 0.058(3) 0.012(3) 0.032(3) 0.018(3)
C4 0.036(2) 0.038(3) 0.041(3) -0.001(2) 0.014(2) 0.004(2)
C5 0.049(3) 0.035(3) 0.048(3) 0.005(2) -0.006(2) 0.003(2)
C6 0.071(4) 0.041(3) 0.051(3) 0.011(3) 0.010(3) 0.020(3)
C7 0.090(5) 0.079(5) 0.068(4) 0.012(4) -0.020(3) 0.032(4)
C8 0.113(5) 0.059(4) 0.044(3) 0.010(3) 0.021(3) 0.036(4)
C9 0.239(11) 0.073(5) 0.065(5) -0.016(4) -0.028(6) 0.073(6)
C10 0.314(15) 0.111(7) 0.053(5) -0.023(5) -0.023(7) 0.107(9)
C11 0.088(5) 0.082(5) 0.122(6) 0.065(5) 0.042(4) 0.030(4)
C12 0.148(8) 0.057(5) 0.157(8) 0.032(5) 0.085(7) 0.004(5)
C13 0.148(7) 0.066(5) 0.106(6) 0.027(5) 0.059(5) -0.010(5)
C14 0.041(3) 0.045(3) 0.066(3) -0.001(3) 0.020(3) 0.007(2)
C15 0.058(3) 0.052(4) 0.089(5) -0.002(3) 0.017(3) 0.013(3)
C16 0.056(4) 0.102(6) 0.139(7) -0.033(5) 0.029(4) 0.013(4)
C17 0.024(2) 0.034(3) 0.046(3) -0.004(2) 0.0075(19) -0.0001(19)
C18 0.037(3) 0.040(3) 0.054(3) -0.002(3) -0.010(2) 0.010(2)
C19 0.040(3) 0.037(3) 0.039(3) 0.002(2) 0.001(2) 0.013(2)
C20 0.039(3) 0.043(3) 0.025(2) -0.002(2) 0.0010(18) 0.012(2)
C21 0.034(2) 0.043(3) 0.036(2) -0.004(2) 0.0025(19) 0.008(2)
C22 0.037(2) 0.028(2) 0.033(2) 0.009(2) 0.0081(19) 0.0060(19)
C23 0.031(2) 0.024(2) 0.048(3) 0.008(2) 0.001(2) 0.0060(19)
C24 0.030(2) 0.037(3) 0.032(2) 0.004(2) -0.0020(18) 0.003(2)
C25 0.036(2) 0.037(3) 0.049(3) -0.009(2) 0.002(2) 0.002(2)
C26 0.055(3) 0.048(3) 0.055(3) -0.002(3) 0.016(3) -0.009(3)
C27 0.073(4) 0.063(4) 0.108(6) 0.002(4) 0.024(4) -0.010(3)
C28 0.033(6) 0.043(4) 0.046(6) 0.006(4) -0.002(3) -0.001(4)
C28A 0.033(6) 0.043(4) 0.046(6) 0.006(4) -0.002(3) -0.001(4)
C29 0.042(7) 0.064(8) 0.045(7) -0.004(6) -0.003(5) 0.014(6)
C29A 0.064(7) 0.100(10) 0.041(6) -0.005(6) -0.021(5) 0.006(6)
C30 0.031(10) 0.090(13) 0.057(11) -0.008(10) -0.019(8) 0.005(10)
C30A 0.052(11) 0.120(15) 0.060(10) -0.013(10) -0.027(8) 0.018(12)
C31 0.034(2) 0.044(3) 0.053(3) 0.008(3) 0.001(2) 0.011(2)
C32 0.033(3) 0.052(3) 0.067(3) 0.008(3) 0.006(2) 0.011(2)
C33 0.050(3) 0.084(5) 0.097(5) 0.021(4) 0.031(3) 0.031(3)
C34 0.037(2) 0.051(3) 0.039(3) 0.012(2) 0.008(2) 0.021(2)
C35 0.116(5) 0.048(4) 0.042(3) 0.015(3) 0.011(3) 0.031(3)
C36 0.142(6) 0.060(4) 0.054(4) 0.023(3) 0.013(4) 0.033(4)
C37 0.035(3) 0.096(5) 0.056(3) 0.008(3) -0.002(2) 0.016(3)
C38 0.117(6) 0.067(5) 0.075(5) 0.026(4) 0.010(4) 0.008(4)
C39 0.190(9) 0.088(6) 0.040(3) -0.024(4) 0.007(4) 0.056(6)
C40 0.032(2) 0.032(3) 0.044(3) 0.006(2) 0.006(2) 0.006(2)
C41 0.029(2) 0.038(3) 0.066(3) 0.009(3) 0.002(2) 0.007(2)
C42 0.043(3) 0.057(4) 0.088(4) 0.007(3) 0.014(3) 0.022(3)
C43 0.032(2) 0.028(3) 0.059(3) 0.010(2) 0.008(2) 0.001(2)
C44 0.039(3) 0.049(3) 0.064(3) 0.018(3) 0.024(2) 0.008(2)
C45 0.071(4) 0.055(4) 0.100(5) 0.033(4) 0.045(4) 0.013(3)
C46 0.047(3) 0.041(3) 0.036(3) -0.003(2) -0.001(2) -0.002(2)
C47 0.048(3) 0.053(3) 0.058(3) 0.003(3) -0.002(3) -0.003(3)
C48 0.099(5) 0.075(5) 0.052(4) -0.004(3) -0.028(3) -0.007(4)
C49 0.045(3) 0.041(3) 0.044(3) 0.001(2) 0.018(2) 0.003(2)
C50 0.073(4) 0.041(3) 0.068(4) 0.022(3) 0.032(3) 0.023(3)
C51 0.070(4) 0.033(3) 0.042(3) 0.012(2) 0.012(3) 0.014(3)
C52 0.047(3) 0.024(2) 0.042(3) 0.006(2) -0.001(2) 0.002(2)
C53 0.051(3) 0.049(3) 0.062(3) -0.002(3) 0.026(3) 0.007(3)
C54 0.060(4) 0.070(4) 0.075(4) -0.009(3) 0.014(3) 0.021(3)
C55 0.058(4) 0.120(7) 0.136(7) -0.040(5) 0.015(4) 0.035(4)
C56 0.106(6) 0.089(6) 0.129(7) 0.075(6) 0.044(5) 0.034(5)
C57 0.151(8) 0.073(6) 0.129(7) 0.014(5) 0.059(6) -0.004(5)
C58 0.158(8) 0.089(6) 0.106(6) 0.036(5) 0.047(6) -0.024(5)
C59 0.112(5) 0.068(4) 0.048(3) 0.007(3) 0.019(3) 0.036(4)
C60 0.145(7) 0.068(5) 0.057(4) -0.002(4) -0.010(4) 0.038(5)
C61 0.185(9) 0.080(5) 0.060(4) 0.000(4) 0.016(5) 0.039(6)
C62 0.051(3) 0.048(3) 0.044(3) 0.004(3) -0.003(2) 0.014(2)
C63 0.090(4) 0.055(4) 0.046(3) 0.009(3) 0.005(3) 0.036(3)
C64 0.117(6) 0.079(5) 0.067(4) -0.007(4) -0.036(4) 0.047(4)
C65 0.033(2) 0.033(3) 0.041(3) 0.002(2) -0.008(2) 0.002(2)
C66 0.030(2) 0.028(2) 0.046(3) 0.007(2) 0.001(2) 0.0062(19)
C67 0.037(2) 0.030(3) 0.035(2) 0.008(2) 0.0088(19) 0.006(2)
C68 0.037(2) 0.030(3) 0.035(2) 0.002(2) 0.0048(19) 0.009(2)
C69 0.034(2) 0.039(3) 0.031(2) 0.001(2) 0.0026(18) 0.011(2)
C70 0.035(2) 0.032(3) 0.037(2) 0.003(2) 0.0028(19) 0.007(2)
C71 0.030(2) 0.040(3) 0.043(3) -0.002(2) -0.009(2) 0.005(2)
C72 0.023(2) 0.035(3) 0.039(2) -0.005(2) 0.0049(18) 0.0037(19)
C73 0.061(3) 0.044(3) 0.049(3) -0.003(3) -0.009(3) 0.001(3)
C74 0.070(4) 0.067(4) 0.073(4) 0.003(4) -0.009(3) 0.001(3)
C75 0.137(7) 0.073(5) 0.059(4) -0.014(4) -0.037(4) -0.008(4)
C76 0.037(3) 0.037(3) 0.062(3) 0.011(3) 0.001(2) 0.001(2)
C77 0.040(3) 0.052(3) 0.071(4) 0.022(3) 0.014(3) 0.008(2)
C78 0.073(4) 0.048(4) 0.115(6) 0.027(4) 0.045(4) 0.011(3)
C79 0.029(2) 0.036(3) 0.052(3) 0.005(2) 0.013(2) 0.008(2)
C80 0.030(2) 0.040(3) 0.069(3) 0.006(3) 0.005(2) 0.012(2)
C81 0.038(3) 0.066(4) 0.089(4) 0.010(3) 0.009(3) 0.024(3)
C82 0.045(3) 0.050(3) 0.049(3) 0.000(3) 0.003(2) 0.016(2)
C83 0.057(3) 0.059(4) 0.052(3) 0.010(3) 0.012(3) 0.005(3)
C84 0.112(5) 0.054(4) 0.045(3) -0.010(3) 0.010(3) 0.015(4)
C85 0.037(2) 0.045(3) 0.042(3) 0.011(2) 0.002(2) 0.011(2)
C86 0.125(6) 0.055(4) 0.045(3) 0.016(3) 0.022(3) 0.024(4)
C87 0.157(7) 0.061(4) 0.064(4) 0.021(4) 0.028(4) 0.027(5)
C88 0.028(2) 0.039(3) 0.057(3) 0.009(2) 0.007(2) 0.009(2)
C89 0.034(3) 0.045(3) 0.059(3) 0.003(3) 0.009(2) 0.009(2)
C90 0.052(3) 0.074(4) 0.096(5) 0.013(4) 0.029(3) 0.028(3)
C91 0.068(4) 0.046(4) 0.101(5) 0.013(4) -0.012(4) 0.005(3)
C92 0.070(4) 0.077(5) 0.100(5) 0.024(4) 0.029(4) 0.013(4)
C93 0.086(5) 0.097(6) 0.086(5) -0.011(4) -0.049(4) 0.009(4)
C94 0.030(2) 0.033(3) 0.047(3) -0.003(2) 0.002(2) 0.006(2)
C95 0.039(3) 0.042(3) 0.056(3) 0.000(3) 0.011(2) 0.001(2)
C96 0.060(4) 0.051(4) 0.097(5) 0.002(4) 0.017(3) -0.016(3)

loop_
_atom_type_symbol
_atom_type_description
_atom_type_scat_dispersion_real
_atom_type_scat_dispersion_imag
_atom_type_scat_source
C C 0.0033 0.0016 'International Tables Vol C Tables 4.2.6.8 and 6.1.1.4'
H H 0.0000 0.0000 'International Tables Vol C Tables 4.2.6.8 and 6.1.1.4'
Cl Cl 0.1484 0.1585 'International Tables Vol C Tables 4.2.6.8 and 6.1.1.4'
Cu Cu 0.3201 1.2651 'International Tables Vol C Tables 4.2.6.8 and 6.1.1.4'

loop_
_geom_angle_atom_site_label_1
_geom_angle_atom_site_label_2
_geom_angle_atom_site_label_3
_geom_angle
Cu2 Cu1 Cu4 52.28(3)
Cu3 Cu1 Cu2 56.81(3)
Cu3 Cu1 Cu4 57.20(3)
Cu3 Cu1 Cl1 91.09(4)
Cl1 Cu1 Cu2 50.11(3)
Cl1 Cu1 Cu4 100.84(4)
Cl2 Cu1 Cu2 112.28(5)
Cl2 Cu1 Cu3 166.09(4)
Cl2 Cu1 Cu4 109.83(4)
Cl2 Cu1 Cl1 86.47(5)
C1 Cu1 Cu2 109.00(12)
C1 Cu1 Cu3 52.28(11)
C1 Cu1 Cu4 85.76(13)
C1 Cu1 Cl1 131.27(14)
C1 Cu1 Cl2 136.81(13)
Cu3 Cu2 Cu1 55.72(3)
Cu3 Cu2 Cu6 57.54(3)
Cu4 Cu2 Cu1 64.12(3)
Cu4 Cu2 Cu3 61.44(3)
Cu4 Cu2 Cu6 61.72(3)
Cu4 Cu2 C22 129.39(11)
Cu6 Cu2 Cu1 107.42(4)
Cl1 Cu2 Cu1 62.23(4)
Cl1 Cu2 Cu3 99.15(5)
Cl1 Cu2 Cu4 123.92(4)
Cl1 Cu2 Cu6 152.03(4)
Cl1 Cu2 C22 97.93(10)
C17 Cu2 Cu1 96.72(12)
C17 Cu2 Cu3 111.97(13)
C17 Cu2 Cu4 50.89(13)
C17 Cu2 Cu6 83.73(13)
C17 Cu2 Cl1 121.99(13)
C17 Cu2 C21 99.16(16)
C17 Cu2 C22 130.01(15)
C21 Cu2 Cu1 161.91(12)
C21 Cu2 Cu3 109.67(13)
C21 Cu2 Cu4 120.99(11)
C21 Cu2 Cu6 66.03(12)
C21 Cu2 Cl1 115.08(12)
C21 Cu2 C22 32.14(14)
C22 Cu2 Cu1 130.16(10)
C22 Cu2 Cu3 87.12(11)
C22 Cu2 Cu6 68.05(10)
Cu1 Cu3 Cu2 67.47(4)
Cu1 Cu3 Cu4 67.46(4)
Cu1 Cu3 Cu5 110.30(3)
Cu1 Cu3 Cu6 124.79(4)
Cu2 Cu3 Cu4 58.05(3)
Cu2 Cu3 Cu5 100.36(4)
Cu2 Cu3 Cu6 65.86(3)
Cu4 Cu3 Cu5 51.74(3)
Cu4 Cu3 Cu6 63.68(3)
Cu6 Cu3 Cu5 53.46(3)
C1 Cu3 Cu1 50.17(14)
C1 Cu3 Cu2 117.54(14)
C1 Cu3 Cu4 91.67(13)
C1 Cu3 Cu5 97.77(14)
C1 Cu3 Cu6 149.58(13)
C24 Cu3 Cu1 150.71(14)
C24 Cu3 Cu2 89.71(14)
C24 Cu3 Cu4 116.68(12)
C24 Cu3 Cu5 91.06(13)
C24 Cu3 Cu6 53.26(12)
C24 Cu3 C1 148.95(18)
Cu2 Cu4 Cu1 63.60(3)
Cu2 Cu4 Cu3 60.51(3)
Cu2 Cu4 Cu6 64.61(3)
Cu3 Cu4 Cu1 55.34(3)
Cu3 Cu4 Cu6 58.24(3)
Cu5 Cu4 Cu1 118.34(4)
Cu5 Cu4 Cu2 119.78(4)
Cu5 Cu4 Cu3 73.56(4)
Cu5 Cu4 Cu6 58.62(3)
Cu6 Cu4 Cu1 109.04(3)
C4 Cu4 Cu1 99.84(13)
C4 Cu4 Cu2 155.56(13)
C4 Cu4 Cu3 95.54(13)
C4 Cu4 Cu5 50.11(13)
C4 Cu4 Cu6 108.55(13)
C17 Cu4 Cu1 98.64(12)
C17 Cu4 Cu2 54.39(12)
C17 Cu4 Cu3 114.52(12)
C17 Cu4 Cu5 135.36(13)
C17 Cu4 Cu6 87.37(13)
C17 Cu4 C4 149.91(18)
Cu4 Cu5 Cu3 54.70(3)
Cu4 Cu5 Cu6 65.43(3)
Cu6 Cu5 Cu3 54.28(3)
Cl3 Cu5 Cu3 103.27(4)
Cl3 Cu5 Cu4 124.04(4)
Cl3 Cu5 Cu6 61.49(4)
C4 Cu5 Cu3 84.62(13)
C4 Cu5 Cu4 53.68(14)
C4 Cu5 Cu6 118.90(14)
C4 Cu5 Cl3 168.16(14)
Cu3 Cu6 Cu2 56.60(3)
Cu3 Cu6 Cu4 58.08(3)
Cu4 Cu6 Cu2 53.67(3)
Cu5 Cu6 Cu2 106.95(4)
Cu5 Cu6 Cu3 72.26(3)
Cu5 Cu6 Cu4 55.95(3)
Cu5 Cu6 C23 134.91(11)
Cl3 Cu6 Cu2 158.49(4)
Cl3 Cu6 Cu3 109.99(4)
Cl3 Cu6 Cu4 105.52(4)
Cl3 Cu6 Cu5 51.56(3)
Cl3 Cu6 C23 118.85(12)
C19 Cu6 Cu2 76.28(11)
C19 Cu6 Cu3 130.19(11)
C19 Cu6 Cu4 82.40(11)
C19 Cu6 Cu5 111.53(12)
C19 Cu6 Cl3 108.90(12)
C19 Cu6 C23 112.65(16)
C20 Cu6 Cu2 74.49(13)
C20 Cu6 Cu3 127.46(12)
C20 Cu6 Cu4 108.40(13)
C20 Cu6 Cu5 147.10(12)
C20 Cu6 Cl3 122.29(12)
C20 Cu6 C19 35.84(16)
C20 Cu6 C23 77.85(16)
C23 Cu6 Cu2 75.60(10)
C23 Cu6 Cu3 72.87(9)
C23 Cu6 Cu4 122.46(9)
C24 Cu6 Cu2 81.02(13)
C24 Cu6 Cu3 48.86(11)
C24 Cu6 Cu4 106.73(11)
C24 Cu6 Cu5 102.53(12)
C24 Cu6 Cl3 102.85(14)
C24 Cu6 C19 143.22(17)
C24 Cu6 C20 110.03(17)
C24 Cu6 C23 32.43(15)
Cu9 Cu7 Cu8 56.54(3)
Cu9 Cu7 Cu12 57.30(3)
Cu9 Cu7 Cl2 92.86(5)
Cu12 Cu7 Cu8 52.54(3)
Cl1 Cu7 Cu8 115.40(5)
Cl1 Cu7 Cu9 166.86(4)
Cl1 Cu7 Cu12 109.68(4)
Cl1 Cu7 Cl2 87.81(5)
Cl2 Cu7 Cu8 50.59(3)
Cl2 Cu7 Cu12 100.89(4)
C52 Cu7 Cu8 108.99(12)
C52 Cu7 Cu9 52.52(12)
C52 Cu7 Cu12 86.18(13)
C52 Cu7 Cl1 133.41(13)
C52 Cu7 Cl2 133.29(14)
Cu9 Cu8 Cu7 53.63(3)
Cu9 Cu8 Cu10 58.08(3)
Cu10 Cu8 Cu7 105.82(3)
Cu12 Cu8 Cu7 62.01(3)
Cu12 Cu8 Cu9 60.12(3)
Cu12 Cu8 Cu10 61.77(3)
Cl2 Cu8 Cu7 58.78(4)
Cl2 Cu8 Cu9 96.89(5)
Cl2 Cu8 Cu10 152.76(4)
Cl2 Cu8 Cu12 117.70(4)
Cl2 Cu8 C67 101.27(11)
C67 Cu8 Cu7 129.69(10)
C67 Cu8 Cu9 89.00(12)
C67 Cu8 Cu10 70.27(11)
C67 Cu8 Cu12 131.46(11)
C68 Cu8 Cu7 162.99(12)
C68 Cu8 Cu9 112.62(12)
C68 Cu8 Cu10 68.03(12)
C68 Cu8 Cu12 122.84(11)
C68 Cu8 Cl2 119.46(11)
C68 Cu8 C67 33.73(14)
C72 Cu8 Cu7 93.30(12)
C72 Cu8 Cu9 109.75(13)
C72 Cu8 Cu10 84.50(13)
C72 Cu8 Cu12 49.75(12)
C72 Cu8 Cl2 116.71(13)
C72 Cu8 C67 134.09(15)
C72 Cu8 C68 101.63(16)
Cu7 Cu9 Cu8 69.83(4)
Cu7 Cu9 Cu10 124.99(4)
Cu7 Cu9 Cu12 67.80(4)
Cu7 Cu9 Cu48 110.90(3)
Cu8 Cu9 Cu10 64.10(3)
Cu8 Cu9 Cu48 100.19(4)
Cu10 Cu9 Cu48 53.33(3)
Cu12 Cu9 Cu8 59.04(3)
Cu12 Cu9 Cu10 63.62(3)
Cu12 Cu9 Cu48 51.97(3)
C52 Cu9 Cu7 50.79(14)
C52 Cu9 Cu8 120.55(14)
C52 Cu9 Cu10 150.00(14)
C52 Cu9 Cu12 92.45(13)
C52 Cu9 Cu48 98.14(14)
C65 Cu9 Cu7 149.64(15)
C65 Cu9 Cu8 86.42(14)
C65 Cu9 Cu10 53.01(12)
C65 Cu9 Cu12 116.26(12)
C65 Cu9 Cu48 91.22(13)
C65 Cu9 C52 148.88(18)
Cu9 Cu10 Cu8 57.82(3)
Cu9 Cu10 Cu12 57.73(3)
Cu12 Cu10 Cu8 55.33(3)
Cu48 Cu10 Cu8 108.83(4)
Cu48 Cu10 Cu9 71.90(3)
Cu48 Cu10 Cu12 56.07(3)
Cu48 Cu10 C66 134.65(11)
Cl4 Cu10 Cu8 160.52(4)
Cl4 Cu10 Cu9 110.03(4)
Cl4 Cu10 Cu12 105.75(4)
Cl4 Cu10 Cu48 51.72(4)
Cl4 Cu10 C66 119.75(12)
C65 Cu10 Cu8 79.87(14)
C65 Cu10 Cu9 48.53(12)
C65 Cu10 Cu12 105.95(12)
C65 Cu10 Cu48 102.55(13)
C65 Cu10 Cl4 103.71(14)
C65 Cu10 C66 32.12(16)
C65 Cu10 C69 109.55(17)
C65 Cu10 C70 142.50(18)
C66 Cu10 Cu8 73.31(11)
C66 Cu10 Cu9 72.36(9)
C66 Cu10 Cu12 121.23(9)
C69 Cu10 Cu8 73.58(12)
C69 Cu10 Cu9 128.10(12)
C69 Cu10 Cu12 109.22(13)
C69 Cu10 Cu48 147.61(12)
C69 Cu10 Cl4 121.57(12)
C69 Cu10 C66 77.60(16)
C69 Cu10 C70 36.13(15)
C70 Cu10 Cu8 75.48(11)
C70 Cu10 Cu9 130.07(11)
C70 Cu10 Cu12 82.54(11)
C70 Cu10 Cu48 111.89(11)
C70 Cu10 Cl4 108.98(11)
C70 Cu10 C66 112.29(15)
Cu8 Cu12 Cu7 65.45(3)
Cu8 Cu12 Cu9 60.84(3)
Cu8 Cu12 Cu10 62.90(3)
Cu9 Cu12 Cu7 54.90(3)
Cu9 Cu12 Cu10 58.66(3)
Cu10 Cu12 Cu7 108.99(3)
Cu48 Cu12 Cu7 118.00(4)
Cu48 Cu12 Cu8 118.22(4)
Cu48 Cu12 Cu9 73.41(4)
Cu48 Cu12 Cu10 58.42(3)
C49 Cu12 Cu7 99.01(13)
C49 Cu12 Cu8 154.98(14)
C49 Cu12 Cu9 94.28(14)
C49 Cu12 Cu10 108.12(14)
C49 Cu12 Cu48 49.94(14)
C72 Cu12 Cu7 98.77(12)
C72 Cu12 Cu8 54.27(11)
C72 Cu12 Cu9 114.98(12)
C72 Cu12 Cu10 87.67(13)
C72 Cu12 Cu48 135.55(13)
C72 Cu12 C49 150.72(18)
Cu10 Cu48 Cu9 54.77(3)
Cu12 Cu48 Cu9 54.62(3)
Cu12 Cu48 Cu10 65.51(3)
Cl4 Cu48 Cu9 103.94(4)
Cl4 Cu48 Cu10 61.61(4)
Cl4 Cu48 Cu12 124.17(5)
C49 Cu48 Cu9 83.82(14)
C49 Cu48 Cu10 119.23(15)
C49 Cu48 Cu12 54.01(14)
C49 Cu48 Cl4 168.85(15)
Cu2 Cl1 Cu1 67.66(4)
Cu7 Cl1 Cu1 92.06(5)
Cu7 Cl1 Cu2 120.50(6)
Cu1 Cl2 Cu7 93.65(5)
Cu1 Cl2 Cu8 125.81(5)
Cu8 Cl2 Cu7 70.63(4)
Cu5 Cl3 Cu6 66.95(4)
Cu48 Cl4 Cu10 66.67(4)
Cu1 C1 Cu3 77.55(16)
C2 C1 Cu1 120.8(4)
C2 C1 Cu3 107.9(3)
C2 C1 C5 118.9(4)
C5 C1 Cu1 114.9(3)
C5 C1 Cu3 106.7(3)
C1 C2 C3 124.8(5)
C1 C2 C8 123.0(5)
C3 C2 C8 112.1(5)
C2 C3 C11 112.0(4)
C4 C3 C2 126.6(4)
C4 C3 C11 121.0(5)
Cu5 C4 Cu4 76.22(15)
C3 C4 Cu4 107.8(3)
C3 C4 Cu5 120.3(4)
C3 C4 C14 121.6(4)
C14 C4 Cu4 109.9(3)
C14 C4 Cu5 110.9(3)
C1 C5 H5A 109.3
C1 C5 H5B 109.3
H5A C5 H5B 108.0
C6 C5 C1 111.5(4)
C6 C5 H5A 109.3
C6 C5 H5B 109.3
C5 C6 H6A 108.9
C5 C6 H6B 108.9
H6A C6 H6B 107.7
C7 C6 C5 113.3(5)
C7 C6 H6A 108.9
C7 C6 H6B 108.9
C6 C7 H7A 109.5
C6 C7 H7B 109.5
C6 C7 H7C 109.5
H7A C7 H7B 109.5
H7A C7 H7C 109.5
H7B C7 H7C 109.5
C2 C8 H8A 108.5
C2 C8 H8B 108.5
H8A C8 H8B 107.5
C9 C8 C2 115.1(5)
C9 C8 H8A 108.5
C9 C8 H8B 108.5
C8 C9 H9A 108.7
C8 C9 H9B 108.7
C8 C9 C10 114.1(6)
H9A C9 H9B 107.6
C10 C9 H9A 108.7
C10 C9 H9B 108.7
C9 C10 H10A 109.5
C9 C10 H10B 109.5
C9 C10 H10C 109.5
H10A C10 H10B 109.5
H10A C10 H10C 109.5
H10B C10 H10C 109.5
C3 C11 H11A 108.1
C3 C11 H11B 108.1
H11A C11 H11B 107.3
C12 C11 C3 116.9(6)
C12 C11 H11A 108.1
C12 C11 H11B 108.1
C11 C12 H12A 108.6
C11 C12 H12B 108.6
C11 C12 C13 114.7(7)
H12A C12 H12B 107.6
C13 C12 H12A 108.6
C13 C12 H12B 108.6
C12 C13 H13A 109.5
C12 C13 H13B 109.5
C12 C13 H13C 109.5
H13A C13 H13B 109.5
H13A C13 H13C 109.5
H13B C13 H13C 109.5
C4 C14 H14A 109.6
C4 C14 H14B 109.6
H14A C14 H14B 108.2
C15 C14 C4 110.1(5)
C15 C14 H14A 109.6
C15 C14 H14B 109.6
C14 C15 H15A 108.8
C14 C15 H15B 108.8
H15A C15 H15B 107.7
C16 C15 C14 113.9(5)
C16 C15 H15A 108.8
C16 C15 H15B 108.8
C15 C16 H16A 109.5
C15 C16 H16B 109.5
C15 C16 H16C 109.5
H16A C16 H16B 109.5
H16A C16 H16C 109.5
H16B C16 H16C 109.5
Cu4 C17 Cu2 74.72(15)
C18 C17 Cu2 107.2(3)
C18 C17 Cu4 118.5(4)
C18 C17 C25 119.5(4)
C25 C17 Cu2 116.5(3)
C25 C17 Cu4 112.2(3)
C17 C18 C19 124.2(4)
C17 C18 C28 126.1(6)
C17 C18 C28A 117.3(5)
C19 C18 C28 107.4(5)
C19 C18 C28A 116.7(5)
C28A C18 C28 31.4(4)
C18 C19 Cu6 111.4(3)
C18 C19 C31 114.6(4)
C20 C19 Cu6 64.2(3)
C20 C19 C18 122.4(4)
C20 C19 C31 121.6(4)
C31 C19 Cu6 106.6(3)
C19 C20 Cu6 80.0(3)
C19 C20 C21 123.2(4)
C19 C20 C34 120.3(4)
C21 C20 Cu6 98.8(3)
C21 C20 C34 115.5(4)
C34 C20 Cu6 102.0(3)
C20 C21 Cu2 100.8(3)
C20 C21 C37 118.7(4)
C22 C21 Cu2 82.9(3)
C22 C21 C20 120.6(4)
C22 C21 C37 120.1(4)
C37 C21 Cu2 94.0(3)
C21 C22 Cu2 65.0(2)
C21 C22 C23 122.3(4)
C21 C22 C40 121.9(4)
C23 C22 Cu2 104.6(3)
C23 C22 C40 115.5(4)
C40 C22 Cu2 106.2(3)
C22 C23 Cu6 90.4(2)
C22 C23 C43 116.7(4)
C24 C23 Cu6 55.4(2)
C24 C23 C22 123.7(4)
C24 C23 C43 119.5(4)
C43 C23 Cu6 130.9(3)
Cu3 C24 Cu6 77.89(15)
C23 C24 Cu3 129.7(4)
C23 C24 Cu6 92.1(3)
C23 C24 C46 119.7(4)
C46 C24 Cu3 108.6(3)
C46 C24 Cu6 116.3(3)
C17 C25 H25A 109.1
C17 C25 H25B 109.1
C17 C25 C26 112.3(4)
H25A C25 H25B 107.9
C26 C25 H25A 109.1
C26 C25 H25B 109.1
C25 C26 H26A 109.1
C25 C26 H26B 109.1
H26A C26 H26B 107.8
C27 C26 C25 112.5(5)
C27 C26 H26A 109.1
C27 C26 H26B 109.1
C26 C27 H27A 109.5
C26 C27 H27B 109.5
C26 C27 H27C 109.5
H27A C27 H27B 109.5
H27A C27 H27C 109.5
H27B C27 H27C 109.5
C18 C28 H28A 109.1
C18 C28 H28B 109.1
H28A C28 H28B 107.8
C29 C28 C18 112.7(10)
C29 C28 H28A 109.1
C29 C28 H28B 109.1
C18 C28A H28C 109.4
C18 C28A H28D 109.4
H28C C28A H28D 108.0
C29A C28A C18 111.0(8)
C29A C28A H28C 109.4
C29A C28A H28D 109.4
C28 C29 H29A 109.5
C28 C29 H29B 109.5
C28 C29 C30 110.9(11)
H29A C29 H29B 108.0
C30 C29 H29A 109.5
C30 C29 H29B 109.5
C28A C29A H29C 109.2
C28A C29A H29D 109.2
C28A C29A C30A 112.2(11)
H29C C29A H29D 107.9
C30A C29A H29C 109.2
C30A C29A H29D 109.2
C29 C30 H30A 109.5
C29 C30 H30B 109.5
C29 C30 H30C 109.5
H30A C30 H30B 109.5
H30A C30 H30C 109.5
H30B C30 H30C 109.5
C19 C31 H31A 108.6
C19 C31 H31B 108.6
C19 C31 C32 114.6(4)
H31A C31 H31B 107.6
C32 C31 H31A 108.6
C32 C31 H31B 108.6
C31 C32 H32A 109.3
C31 C32 H32B 109.3
H32A C32 H32B 108.0
C33 C32 C31 111.5(4)
C33 C32 H32A 109.3
C33 C32 H32B 109.3
C32 C33 H33A 109.5
C32 C33 H33B 109.5
C32 C33 H33C 109.5
H33A C33 H33B 109.5
H33A C33 H33C 109.5
H33B C33 H33C 109.5
C20 C34 H34A 109.1
C20 C34 H34B 109.1
H34A C34 H34B 107.8
C35 C34 C20 112.5(4)
C35 C34 H34A 109.1
C35 C34 H34B 109.1
C34 C35 H35A 109.5
C34 C35 H35B 109.5
C34 C35 C36 110.8(5)
H35A C35 H35B 108.1
C36 C35 H35A 109.5
C36 C35 H35B 109.5
C35 C36 H36A 109.5
C35 C36 H36B 109.5
C35 C36 H36C 109.5
H36A C36 H36B 109.5
H36A C36 H36C 109.5
H36B C36 H36C 109.5
C21 C37 H37A 108.5
C21 C37 H37B 108.5
H37A C37 H37B 107.5
C38 C37 C21 115.1(5)
C38 C37 H37A 108.5
C38 C37 H37B 108.5
C37 C38 H38A 110.1
C37 C38 H38B 110.1
C37 C38 C39 107.8(5)
H38A C38 H38B 108.5
C39 C38 H38A 110.1
C39 C38 H38B 110.1
C38 C39 H39A 109.5
C38 C39 H39B 109.5
C38 C39 H39C 109.5
H39A C39 H39B 109.5
H39A C39 H39C 109.5
H39B C39 H39C 109.5
C22 C40 H40A 108.2
C22 C40 H40B 108.2
H40A C40 H40B 107.4
C41 C40 C22 116.3(4)
C41 C40 H40A 108.2
C41 C40 H40B 108.2
C40 C41 H41A 109.3
C40 C41 H41B 109.3
C40 C41 C42 111.7(5)
H41A C41 H41B 107.9
C42 C41 H41A 109.3
C42 C41 H41B 109.3
C41 C42 H42A 109.5
C41 C42 H42B 109.5
C41 C42 H42C 109.5
H42A C42 H42B 109.5
H42A C42 H42C 109.5
H42B C42 H42C 109.5
C23 C43 H43A 107.5
C23 C43 H43B 107.5
H43A C43 H43B 107.0
C44 C43 C23 119.4(4)
C44 C43 H43A 107.5
C44 C43 H43B 107.5
C43 C44 H44A 109.9
C43 C44 H44B 109.9
C43 C44 C45 109.1(4)
H44A C44 H44B 108.3
C45 C44 H44A 109.9
C45 C44 H44B 109.9
C44 C45 H45A 109.5
C44 C45 H45B 109.5
C44 C45 H45C 109.5
H45A C45 H45B 109.5
H45A C45 H45C 109.5
H45B C45 H45C 109.5
C24 C46 H46A 108.9
C24 C46 H46B 108.9
H46A C46 H46B 107.7
C47 C46 C24 113.6(4)
C47 C46 H46A 108.9
C47 C46 H46B 108.9
C46 C47 H47A 109.3
C46 C47 H47B 109.3
C46 C47 C48 111.5(5)
H47A C47 H47B 108.0
C48 C47 H47A 109.3
C48 C47 H47B 109.3
C47 C48 H48A 109.5
C47 C48 H48B 109.5
C47 C48 H48C 109.5
H48A C48 H48B 109.5
H48A C48 H48C 109.5
H48B C48 H48C 109.5
Cu48 C49 Cu12 76.04(15)
C50 C49 Cu12 109.7(3)
C50 C49 Cu48 120.4(4)
C50 C49 C53 122.5(4)
C53 C49 Cu12 107.6(3)
C53 C49 Cu48 109.9(3)
C49 C50 C51 126.3(4)
C49 C50 C56 120.8(5)
C51 C50 C56 112.3(5)
C50 C51 C59 112.7(5)
C52 C51 C50 124.1(5)
C52 C51 C59 123.2(5)
Cu7 C52 Cu9 76.69(17)
C51 C52 Cu7 122.3(4)
C51 C52 Cu9 107.0(3)
C51 C52 C62 118.3(4)
C62 C52 Cu7 114.2(3)
C62 C52 Cu9 108.0(3)
C49 C53 H53A 109.6
C49 C53 H53B 109.6
H53A C53 H53B 108.1
C54 C53 C49 110.2(5)
C54 C53 H53A 109.6
C54 C53 H53B 109.6
C53 C54 H54A 108.7
C53 C54 H54B 108.7
H54A C54 H54B 107.6
C55 C54 C53 114.3(6)
C55 C54 H54A 108.7
C55 C54 H54B 108.7
C54 C55 H55A 109.5
C54 C55 H55B 109.5
C54 C55 H55C 109.5
H55A C55 H55B 109.5
H55A C55 H55C 109.5
H55B C55 H55C 109.5
C50 C56 H56A 108.5
C50 C56 H56B 108.5
H56A C56 H56B 107.5
C57 C56 C50 115.1(7)
C57 C56 H56A 108.5
C57 C56 H56B 108.5
C56 C57 H57A 108.9
C56 C57 H57B 108.9
C56 C57 C58 113.4(7)
H57A C57 H57B 107.7
C58 C57 H57A 108.9
C58 C57 H57B 108.9
C57 C58 H58A 109.5
C57 C58 H58B 109.5
C57 C58 H58C 109.5
H58A C58 H58B 109.5
H58A C58 H58C 109.5
H58B C58 H58C 109.5
C51 C59 H59A 108.4
C51 C59 H59B 108.4
H59A C59 H59B 107.5
C60 C59 C51 115.5(5)
C60 C59 H59A 108.4
C60 C59 H59B 108.4
C59 C60 H60A 108.5
C59 C60 H60B 108.5
H60A C60 H60B 107.5
C61 C60 C59 115.2(5)
C61 C60 H60A 108.5
C61 C60 H60B 108.5
C60 C61 H61A 109.5
C60 C61 H61B 109.5
C60 C61 H61C 109.5
H61A C61 H61B 109.5
H61A C61 H61C 109.5
H61B C61 H61C 109.5
C52 C62 H62A 109.2
C52 C62 H62B 109.2
H62A C62 H62B 107.9
C63 C62 C52 112.3(4)
C63 C62 H62A 109.2
C63 C62 H62B 109.2
C62 C63 H63A 108.8
C62 C63 H63B 108.8
H63A C63 H63B 107.7
C64 C63 C62 113.7(5)
C64 C63 H63A 108.8
C64 C63 H63B 108.8
C63 C64 H64A 109.5
C63 C64 H64B 109.5
C63 C64 H64C 109.5
H64A C64 H64B 109.5
H64A C64 H64C 109.5
H64B C64 H64C 109.5
Cu9 C65 Cu10 78.46(16)
C66 C65 Cu9 130.0(4)
C66 C65 Cu10 92.4(3)
C66 C65 C73 119.9(4)
C73 C65 Cu9 108.2(3)
C73 C65 Cu10 115.0(3)
C65 C66 Cu10 55.4(2)
C65 C66 C67 124.1(4)
C65 C66 C76 120.2(4)
C67 C66 Cu10 90.5(2)
C67 C66 C76 115.6(4)
C76 C66 Cu10 130.5(3)
C66 C67 Cu8 105.1(3)
C66 C67 C79 116.2(4)
C68 C67 Cu8 67.7(2)
C68 C67 C66 122.4(4)
C68 C67 C79 120.2(4)
C79 C67 Cu8 108.1(3)
C67 C68 Cu8 78.5(2)
C67 C68 C69 120.3(4)
C67 C68 C82 122.0(4)
C69 C68 Cu8 99.6(3)
C69 C68 C82 114.1(4)
C82 C68 Cu8 111.2(3)
C68 C69 Cu10 100.1(3)
C70 C69 Cu10 79.4(3)
C70 C69 C68 122.4(4)
C70 C69 C85 121.1(4)
C85 C69 Cu10 103.1(3)
C85 C69 C68 115.2(4)
C69 C70 Cu10 64.5(2)
C69 C70 C71 121.0(4)
C69 C70 C88 123.2(4)
C71 C70 Cu10 111.7(3)
C71 C70 C88 113.9(4)
C88 C70 Cu10 108.1(3)
C70 C71 C91 110.5(4)
C72 C71 C70 124.1(4)
C72 C71 C91 125.2(4)
Cu12 C72 Cu8 75.98(15)
C71 C72 Cu8 101.5(3)
C71 C72 Cu12 119.8(3)
C71 C72 C94 119.7(4)
C94 C72 Cu8 117.4(3)
C94 C72 Cu12 113.4(3)
C65 C73 H73A 108.4
C65 C73 H73B 108.4
H73A C73 H73B 107.5
C74 C73 C65 115.5(5)
C74 C73 H73A 108.4
C74 C73 H73B 108.4
C73 C74 H74A 109.2
C73 C74 H74B 109.2
C73 C74 C75 112.2(5)
H74A C74 H74B 107.9
C75 C74 H74A 109.2
C75 C74 H74B 109.2
C74 C75 H75A 109.5
C74 C75 H75B 109.5
C74 C75 H75C 109.5
H75A C75 H75B 109.5
H75A C75 H75C 109.5
H75B C75 H75C 109.5
C66 C76 H76A 107.2
C66 C76 H76B 107.2
H76A C76 H76B 106.8
C77 C76 C66 120.7(4)
C77 C76 H76A 107.2
C77 C76 H76B 107.2
C76 C77 H77A 109.5
C76 C77 H77B 109.5
C76 C77 C78 110.6(5)
H77A C77 H77B 108.1
C78 C77 H77A 109.5
C78 C77 H77B 109.5
C77 C78 H78A 109.5
C77 C78 H78B 109.5
C77 C78 H78C 109.5
H78A C78 H78B 109.5
H78A C78 H78C 109.5
H78B C78 H78C 109.5
C67 C79 H79A 108.4
C67 C79 H79B 108.4
H79A C79 H79B 107.5
C80 C79 C67 115.4(4)
C80 C79 H79A 108.4
C80 C79 H79B 108.4
C79 C80 H80A 109.5
C79 C80 H80B 109.5
H80A C80 H80B 108.1
C81 C80 C79 110.6(4)
C81 C80 H80A 109.5
C81 C80 H80B 109.5
C80 C81 H81A 109.5
C80 C81 H81B 109.5
C80 C81 H81C 109.5
H81A C81 H81B 109.5
H81A C81 H81C 109.5
H81B C81 H81C 109.5
C68 C82 H82A 107.7
C68 C82 H82B 107.7
H82A C82 H82B 107.1
C83 C82 C68 118.6(4)
C83 C82 H82A 107.7
C83 C82 H82B 107.7
C82 C83 H83A 109.8
C82 C83 H83B 109.8
C82 C83 C84 109.2(4)
H83A C83 H83B 108.3
C84 C83 H83A 109.8
C84 C83 H83B 109.8
C83 C84 H84A 109.5
C83 C84 H84B 109.5
C83 C84 H84C 109.5
H84A C84 H84B 109.5
H84A C84 H84C 109.5
H84B C84 H84C 109.5
C69 C85 H85A 109.2
C69 C85 H85B 109.2
C69 C85 C86 111.8(4)
H85A C85 H85B 107.9
C86 C85 H85A 109.2
C86 C85 H85B 109.2
C85 C86 H86A 109.0
C85 C86 H86B 109.0
H86A C86 H86B 107.8
C87 C86 C85 113.1(5)
C87 C86 H86A 109.0
C87 C86 H86B 109.0
C86 C87 H87A 109.5
C86 C87 H87B 109.5
C86 C87 H87C 109.5
H87A C87 H87B 109.5
H87A C87 H87C 109.5
H87B C87 H87C 109.5
C70 C88 H88A 108.4
C70 C88 H88B 108.4
C70 C88 C89 115.3(3)
H88A C88 H88B 107.5
C89 C88 H88A 108.4
C89 C88 H88B 108.4
C88 C89 H89A 109.2
C88 C89 H89B 109.2
H89A C89 H89B 107.9
C90 C89 C88 112.0(4)
C90 C89 H89A 109.2
C90 C89 H89B 109.2
C89 C90 H90A 109.5
C89 C90 H90B 109.5
C89 C90 H90C 109.5
H90A C90 H90B 109.5
H90A C90 H90C 109.5
H90B C90 H90C 109.5
C71 C91 H91A 108.1
C71 C91 H91B 108.1
H91A C91 H91B 107.3
C92 C91 C71 116.8(6)
C92 C91 H91A 108.1
C92 C91 H91B 108.1
C91 C92 H92A 110.2
C91 C92 H92B 110.2
C91 C92 C93 107.7(6)
H92A C92 H92B 108.5
C93 C92 H92A 110.2
C93 C92 H92B 110.2
C92 C93 H93A 109.5
C92 C93 H93B 109.5
C92 C93 H93C 109.5
H93A C93 H93B 109.5
H93A C93 H93C 109.5
H93B C93 H93C 109.5
C72 C94 H94A 109.4
C72 C94 H94B 109.4
C72 C94 C95 111.2(4)
H94A C94 H94B 108.0
C95 C94 H94A 109.4
C95 C94 H94B 109.4
C94 C95 H95A 109.2
C94 C95 H95B 109.2
H95A C95 H95B 107.9
C96 C95 C94 112.3(5)
C96 C95 H95A 109.2
C96 C95 H95B 109.2
C95 C96 H96A 109.5
C95 C96 H96B 109.5
C95 C96 H96C 109.5
H96A C96 H96B 109.5
H96A C96 H96C 109.5
H96B C96 H96C 109.5

loop_
_geom_bond_atom_site_label_1
_geom_bond_atom_site_label_2
_geom_bond_distance
Cu1 Cu2 2.7849(11)
Cu1 Cu3 2.4913(10)
Cu1 Cu4 2.7975(11)
Cu1 Cl1 2.6641(15)
Cu1 Cl2 2.2859(14)
Cu1 C1 1.959(5)
Cu2 Cu3 2.5232(12)
Cu2 Cu4 2.4595(10)
Cu2 Cu6 2.7579(10)
Cu2 Cl1 2.3103(13)
Cu2 C17 2.073(4)
Cu2 C21 2.303(4)
Cu2 C22 2.522(4)
Cu3 Cu4 2.5459(11)
Cu3 Cu5 2.9917(10)
Cu3 Cu6 2.5503(10)
Cu3 C1 2.018(4)
Cu3 C24 1.964(4)
Cu4 Cu5 2.4493(11)
Cu4 Cu6 2.6884(11)
Cu4 C4 2.032(4)
Cu4 C17 1.978(5)
Cu5 Cu6 2.5236(10)
Cu5 Cl3 2.1480(12)
Cu5 C4 1.935(4)
Cu6 Cl3 2.4101(14)
Cu6 C19 2.308(5)
Cu6 C20 2.109(4)
Cu6 C23 2.537(4)
Cu6 C24 2.090(4)
Cu7 Cu8 2.8749(11)
Cu7 Cu9 2.4661(10)
Cu7 Cu12 2.7910(11)
Cu7 Cl1 2.2888(14)
Cu7 Cl2 2.6061(15)
Cu7 C52 1.964(5)
Cu8 Cu9 2.5550(12)
Cu8 Cu10 2.7156(10)
Cu8 Cu12 2.5088(10)
Cu8 Cl2 2.3544(13)
Cu8 C67 2.395(4)
Cu8 C68 2.262(4)
Cu8 C72 2.099(4)
Cu9 Cu10 2.5624(10)
Cu9 Cu12 2.5367(11)
Cu9 Cu48 2.9816(11)
Cu9 C52 2.011(4)
Cu9 C65 1.959(4)
Cu10 Cu12 2.6878(11)
Cu10 Cu48 2.5160(10)
Cu10 Cl4 2.4104(15)
Cu10 C65 2.089(4)
Cu10 C66 2.534(4)
Cu10 C69 2.109(4)
Cu10 C70 2.297(4)
Cu12 Cu48 2.4506(11)
Cu12 C49 2.043(5)
Cu12 C72 1.974(4)
Cu48 Cl4 2.1507(13)
Cu48 C49 1.933(5)
C1 C2 1.360(6)
C1 C5 1.527(6)
C2 C3 1.489(7)
C2 C8 1.502(8)
C3 C4 1.360(6)
C3 C11 1.548(7)
C4 C14 1.526(6)
C5 H5A 0.9900
C5 H5B 0.9900
C5 C6 1.525(6)
C6 H6A 0.9900
C6 H6B 0.9900
C6 C7 1.517(7)
C7 H7A 0.9800
C7 H7B 0.9800
C7 H7C 0.9800
C8 H8A 0.9900
C8 H8B 0.9900
C8 C9 1.458(9)
C9 H9A 0.9900
C9 H9B 0.9900
C9 C10 1.502(10)
C10 H10A 0.9800
C10 H10B 0.9800
C10 H10C 0.9800
C11 H11A 0.9900
C11 H11B 0.9900
C11 C12 1.382(9)
C12 H12A 0.9900
C12 H12B 0.9900
C12 C13 1.557(8)
C13 H13A 0.9800
C13 H13B 0.9800
C13 H13C 0.9800
C14 H14A 0.9900
C14 H14B 0.9900
C14 C15 1.520(7)
C15 H15A 0.9900
C15 H15B 0.9900
C15 C16 1.511(7)
C16 H16A 0.9800
C16 H16B 0.9800
C16 H16C 0.9800
C17 C18 1.355(6)
C17 C25 1.519(6)
C18 C19 1.494(7)
C18 C28 1.600(14)
C18 C28A 1.550(10)
C19 C20 1.372(6)
C19 C31 1.521(6)
C20 C21 1.524(6)
C20 C34 1.531(6)
C21 C22 1.352(6)
C21 C37 1.583(8)
C22 C23 1.509(6)
C22 C40 1.528(6)
C23 C24 1.361(6)
C23 C43 1.559(6)
C24 C46 1.520(6)
C25 H25A 0.9900
C25 H25B 0.9900
C25 C26 1.541(6)
C26 H26A 0.9900
C26 H26B 0.9900
C26 C27 1.495(8)
C27 H27A 0.9800
C27 H27B 0.9800
C27 H27C 0.9800
C28 H28A 0.9900
C28 H28B 0.9900
C28 C29 1.485(16)
C28A H28C 0.9900
C28A H28D 0.9900
C28A C29A 1.510(15)
C29 H29A 0.9900
C29 H29B 0.9900
C29 C30 1.54(2)
C29A H29C 0.9900
C29A H29D 0.9900
C29A C30A 1.521(19)
C30 H30A 0.9800
C30 H30B 0.9800
C30 H30C 0.9800
C30A H30D 0.9800
C30A H30E 0.9800
C30A H30F 0.9800
C31 H31A 0.9900
C31 H31B 0.9900
C31 C32 1.531(6)
C32 H32A 0.9900
C32 H32B 0.9900
C32 C33 1.517(6)
C33 H33A 0.9800
C33 H33B 0.9800
C33 H33C 0.9800
C34 H34A 0.9900
C34 H34B 0.9900
C34 C35 1.521(6)
C35 H35A 0.9900
C35 H35B 0.9900
C35 C36 1.525(8)
C36 H36A 0.9800
C36 H36B 0.9800
C36 H36C 0.9800
C37 H37A 0.9900
C37 H37B 0.9900
C37 C38 1.433(8)
C38 H38A 0.9900
C38 H38B 0.9900
C38 C39 1.590(9)
C39 H39A 0.9800
C39 H39B 0.9800
C39 H39C 0.9800
C40 H40A 0.9900
C40 H40B 0.9900
C40 C41 1.510(6)
C41 H41A 0.9900
C41 H41B 0.9900
C41 C42 1.511(6)
C42 H42A 0.9800
C42 H42B 0.9800
C42 H42C 0.9800
C43 H43A 0.9900
C43 H43B 0.9900
C43 C44 1.527(6)
C44 H44A 0.9900
C44 H44B 0.9900
C44 C45 1.541(7)
C45 H45A 0.9800
C45 H45B 0.9800
C45 H45C 0.9800
C46 H46A 0.9900
C46 H46B 0.9900
C46 C47 1.510(6)
C47 H47A 0.9900
C47 H47B 0.9900
C47 C48 1.531(8)
C48 H48A 0.9800
C48 H48B 0.9800
C48 H48C 0.9800
C49 C50 1.346(6)
C49 C53 1.538(6)
C50 C51 1.482(7)
C50 C56 1.552(7)
C51 C52 1.364(7)
C51 C59 1.502(8)
C52 C62 1.531(6)
C53 H53A 0.9900
C53 H53B 0.9900
C53 C54 1.515(7)
C54 H54A 0.9900
C54 H54B 0.9900
C54 C55 1.514(8)
C55 H55A 0.9800
C55 H55B 0.9800
C55 H55C 0.9800
C56 H56A 0.9900
C56 H56B 0.9900
C56 C57 1.400(10)
C57 H57A 0.9900
C57 H57B 0.9900
C57 C58 1.571(9)
C58 H58A 0.9800
C58 H58B 0.9800
C58 H58C 0.9800
C59 H59A 0.9900
C59 H59B 0.9900
C59 C60 1.488(8)
C60 H60A 0.9900
C60 H60B 0.9900
C60 C61 1.468(9)
C61 H61A 0.9800
C61 H61B 0.9800
C61 H61C 0.9800
C62 H62A 0.9900
C62 H62B 0.9900
C62 C63 1.529(6)
C63 H63A 0.9900
C63 H63B 0.9900
C63 C64 1.503(8)
C64 H64A 0.9800
C64 H64B 0.9800
C64 H64C 0.9800
C65 C66 1.349(6)
C65 C73 1.534(7)
C66 C67 1.496(6)
C66 C76 1.541(6)
C67 C68 1.357(6)
C67 C79 1.537(6)
C68 C69 1.522(6)
C68 C82 1.546(7)
C69 C70 1.378(6)
C69 C85 1.522(6)
C70 C71 1.494(6)
C70 C88 1.512(6)
C71 C72 1.370(6)
C71 C91 1.573(8)
C72 C94 1.519(6)
C73 H73A 0.9900
C73 H73B 0.9900
C73 C74 1.476(7)
C74 H74A 0.9900
C74 H74B 0.9900
C74 C75 1.527(9)
C75 H75A 0.9800
C75 H75B 0.9800
C75 H75C 0.9800
C76 H76A 0.9900
C76 H76B 0.9900
C76 C77 1.523(7)
C77 H77A 0.9900
C77 H77B 0.9900
C77 C78 1.543(7)
C78 H78A 0.9800
C78 H78B 0.9800
C78 H78C 0.9800
C79 H79A 0.9900
C79 H79B 0.9900
C79 C80 1.522(6)
C80 H80A 0.9900
C80 H80B 0.9900
C80 C81 1.520(6)
C81 H81A 0.9800
C81 H81B 0.9800
C81 H81C 0.9800
C82 H82A 0.9900
C82 H82B 0.9900
C82 C83 1.480(7)
C83 H83A 0.9900
C83 H83B 0.9900
C83 C84 1.556(7)
C84 H84A 0.9800
C84 H84B 0.9800
C84 H84C 0.9800
C85 H85A 0.9900
C85 H85B 0.9900
C85 C86 1.527(6)
C86 H86A 0.9900
C86 H86B 0.9900
C86 C87 1.492(8)
C87 H87A 0.9800
C87 H87B 0.9800
C87 H87C 0.9800
C88 H88A 0.9900
C88 H88B 0.9900
C88 C89 1.519(6)
C89 H89A 0.9900
C89 H89B 0.9900
C89 C90 1.508(6)
C90 H90A 0.9800
C90 H90B 0.9800
C90 H90C 0.9800
C91 H91A 0.9900
C91 H91B 0.9900
C91 C92 1.435(8)
C92 H92A 0.9900
C92 H92B 0.9900
C92 C93 1.578(9)
C93 H93A 0.9800
C93 H93B 0.9800
C93 H93C 0.9800
C94 H94A 0.9900
C94 H94B 0.9900
C94 C95 1.535(6)
C95 H95A 0.9900
C95 H95B 0.9900
C95 C96 1.515(7)
C96 H96A 0.9800
C96 H96B 0.9800
C96 H96C 0.9800

loop_
_platon_squeeze_void_nr
_platon_squeeze_void_average_x
_platon_squeeze_void_average_y
_platon_squeeze_void_average_z
_platon_squeeze_void_volume
_platon_squeeze_void_count_electrons
1 0.000 0.000 0.000 531.1 3.9
2 0.000 0.000 0.500 542.4 3.2
